data_7721041
loop_
_publ_author_name
'Dick, Emily'
'Joseph, Chris'
'Lynch, Vincent M.'
'Rose, Michael J.'

_publ_section_title
;
 Synthesis, structure &amp; diphenylacetylene reduction reactivity of a
 carbide-supported Fe4Mo2 carbonyl cluster: a higher Fe-valence hydride
 intermediate for enhanced selectivity
;
_journal_name_full 'Dalton Transactions'
_journal_paper_doi 10.1039/D6DT00524A
_journal_year 2026
_chemical_formula_moiety 'C67.5 H72 Fe6 K3 O36, 2.5(C6 H5 F)'
_chemical_formula_sum 'C82.5 H84.5 F2.5 Fe6 K3 O36'
_chemical_formula_weight 2151.90
_chemical_name_systematic Fe4^2-
_chemical_properties_physical Air-sensitive,Oxygen-sensitive
_space_group_crystal_system triclinic
_space_group_IT_number 2
_space_group_name_Hall '-P 1'
_space_group_name_H-M_alt 'P -1'
_atom_sites_solution_hydrogens geom
_atom_sites_solution_primary iterative
_audit_creation_date 2026-04-06
_audit_creation_method
;
Olex2 1.5
(compiled 2021.07.19 svn.r715e62df for OlexSys, GUI svn.r6380)
;
_audit_update_record
;
2026-04-21 deposited with the CCDC.	2026-04-30 downloaded from the CCDC.
;
_cell_angle_alpha 113.941(6)
_cell_angle_beta 101.028(5)
_cell_angle_gamma 95.660(6)
_cell_formula_units_Z 2
_cell_length_a 11.2695(7)
_cell_length_b 20.7691(14)
_cell_length_c 22.4933(12)
_cell_measurement_reflns_used 4615
_cell_measurement_temperature 99.9(5)
_cell_measurement_theta_max 71.4880
_cell_measurement_theta_min 3.8790
_cell_volume 4630.9(6)
_computing_cell_refinement 'CrysAlisPro 1.171.38.43f (Rigaku OD, 2015)'
_computing_data_collection 'CrysAlisPro 1.171.38.43f (Rigaku OD, 2015)'
_computing_data_reduction 'CrysAlisPro 1.171.38.43f (Rigaku OD, 2015)'
_computing_molecular_graphics 'Olex2 1.5 (Dolomanov et al., 2009)'
_computing_publication_material 'Olex2 1.5 (Dolomanov et al., 2009)'
_computing_structure_refinement 'SHELXL 2018/3 (Sheldrick, 2015)'
_computing_structure_solution 'olex2.solve 1.5 (Bourhis et al., 2015)'
_diffrn_ambient_temperature 100.15
_diffrn_detector_area_resol_mean 5.2940
_diffrn_detector_type AtlasS2
_diffrn_measured_fraction_theta_full 0.994
_diffrn_measured_fraction_theta_max 0.977
_diffrn_measurement_details
;
List of Runs (angles in degrees, time in seconds):

  # Type    Start    End  Width  t~exp~   \w     \q     \k     \f   Frames
#--------------------------------------------------------------------------
  1  \w   -113.00 -13.00   1.00   12.50    --  -41.34 -57.00-120.00  100
  2  \w    -69.00  32.00   1.00   12.50    --  -41.34  57.00  30.00  101
  3  \w    -66.00  33.00   1.00   12.50    --  -41.34  38.00-180.00   99
  4  \w      1.00  82.00   1.00   12.50    --   41.34 -99.00-180.00   81
  5  \w     26.00 109.00   1.00   37.50    --  108.34 -94.00 -30.00   83
  6  \w     32.00 137.00   1.00   37.50    --  108.34 -30.00 120.00  105
  7  \w     83.00 178.00   1.00   37.50    --  108.34  45.00 -60.00   95
  8  \w     36.00 137.00   1.00   37.50    --  108.34 -61.00   0.00  101
  9  \w     35.00  92.00   1.00   37.50    --  108.34-125.00-180.00   57
 10  \w     27.00 161.00   1.00   37.50    --  108.34 -15.00 -60.00  134
 11  \w     32.00 141.00   1.00   37.50    --  108.34 -77.00 150.00  109
 12  \w     32.00 137.00   1.00   37.50    --  108.34 -30.00 -90.00  105
 13  \w   -117.00 -72.00   1.00   12.50    --  -41.34 -77.00  60.00   45
;
_diffrn_measurement_device 'four-circle diffractometer'
_diffrn_measurement_device_type 'SuperNova, Dual, Cu at zero, AtlasS2'
_diffrn_measurement_method '\w scans'
_diffrn_radiation_type CuK\a
_diffrn_radiation_wavelength 1.54184
_diffrn_reflns_av_R_equivalents 0.1168
_diffrn_reflns_av_unetI/netI 0.1803
_diffrn_reflns_Laue_measured_fraction_full 0.994
_diffrn_reflns_Laue_measured_fraction_max 0.977
_diffrn_reflns_limit_h_max 11
_diffrn_reflns_limit_h_min -13
_diffrn_reflns_limit_k_max 24
_diffrn_reflns_limit_k_min -25
_diffrn_reflns_limit_l_max 24
_diffrn_reflns_limit_l_min -27
_diffrn_reflns_number 33287
_diffrn_reflns_point_group_measured_fraction_full 0.994
_diffrn_reflns_point_group_measured_fraction_max 0.977
_diffrn_reflns_theta_full 67.684
_diffrn_reflns_theta_max 69.080
_diffrn_reflns_theta_min 3.896
_exptl_absorpt_coefficient_mu 9.323
_exptl_absorpt_correction_T_max 1.00000
_exptl_absorpt_correction_T_min 0.79418
_exptl_absorpt_correction_type multi-scan
_exptl_absorpt_process_details
;
CrysAlisPro 1.171.38.43f (Rigaku Oxford Diffraction, 2015)
Empirical absorption correction using spherical harmonics,
 implemented in SCALE3 ABSPACK scaling algorithm.
;
_exptl_crystal_colour 'dark brown'
_exptl_crystal_colour_modifier dark
_exptl_crystal_colour_primary brown
_exptl_crystal_density_diffrn 1.543
_exptl_crystal_description plate
_exptl_crystal_F_000 2206
_exptl_crystal_size_max 0.12
_exptl_crystal_size_mid 0.089
_exptl_crystal_size_min 0.038
_refine_diff_density_max 0.691
_refine_diff_density_min -0.592
_refine_diff_density_rms 0.086
_refine_ls_extinction_method none
_refine_ls_goodness_of_fit_ref 0.941
_refine_ls_hydrogen_treatment constr
_refine_ls_matrix_type full
_refine_ls_number_parameters 1450
_refine_ls_number_reflns 16876
_refine_ls_number_restraints 1551
_refine_ls_restrained_S_all 0.916
_refine_ls_R_factor_all 0.1498
_refine_ls_R_factor_gt 0.0695
_refine_ls_shift/su_max 0.003
_refine_ls_shift/su_mean 0.000
_refine_ls_structure_factor_coef Fsqd
_refine_ls_weighting_details 'w=1/[\s^2^(Fo^2^)+(0.0230P)^2^] where P=(Fo^2^+2Fc^2^)/3'
_refine_ls_weighting_scheme calc
_refine_ls_wR_factor_gt 0.1270
_refine_ls_wR_factor_ref 0.1553
_reflns_Friedel_coverage 0.000
_reflns_number_gt 8046
_reflns_number_total 16876
_reflns_threshold_expression 'I > 2\s(I)'
_cod_data_source_file d6dt00524a2.cif
_cod_data_source_block Final_Fe42-
_cod_original_formula_sum 'C82.50 H84.50 F2.50 Fe6 K3 O36'
_cod_database_code 7721041
_shelx_shelxl_version_number 2018/3
_shelx_space_group_comment
;
The symmetry employed for this shelxl refinement is uniquely defined
by the following loop, which should always be used as a source of
symmetry information in preference to the above space-group names.
They are only intended as comments.
;
_shelx_estimated_absorpt_t_max 0.718
_shelx_estimated_absorpt_t_min 0.401
_olex2_refinement_description
;
1. Restrained distances
 Fe2A-C6A = Fe2A-C5A
 1.75 with sigma of 0.01
 C6A-O6A = C5A-O5A
 1.15 with sigma of 0.01
 Fe2A-O6A = Fe2A-O5A
 2.9 with sigma of 0.01
 F1D-C1D = F1E-C1E = F1F-C1F
 1.33 with sigma of 0.01
 F1D-C2D = F1D-C6D = F1E-C2E = F1E-C6E = F1F-C2F = F1F-C6F
 2.33 with sigma of 0.01
2. Uiso/Uaniso restraints and constraints
C2A \\sim O2A: within 2A with sigma of 0.01 and sigma for terminal atoms of
0.02 within 2A
C5A \\sim O5A: within 2A with sigma of 0.01 and sigma for terminal atoms of
0.02 within 2A
F1D \\sim C1D \\sim C2D \\sim C3D \\sim C4D \\sim C5D \\sim C6D \\sim F1DA
\\sim C1DA \\sim C6DA: within 2A with sigma of 0.01 and sigma for terminal
atoms of 0.02 within 2A
F1F \\sim C1F \\sim C2F \\sim C3F \\sim C4F \\sim C5F \\sim C6F \\sim F1FA
\\sim C1FA \\sim C2FA \\sim C3FA \\sim C4FA \\sim C5FA \\sim C6FA: within 2A
with sigma of 0.01 and sigma for terminal atoms of 0.02 within 2A
F1E \\sim C1E \\sim C2E \\sim C3E \\sim C4E \\sim C5E \\sim C6E \\sim F1EA
\\sim C1EA \\sim C6EA: within 2A with sigma of 0.01 and sigma for terminal
atoms of 0.02 within 2A
C3D \\sim C2DA: within 2A with sigma of 0.01 and sigma for terminal atoms of
0.02 within 2A
C1D \\sim C4DA: within 2A with sigma of 0.01 and sigma for terminal atoms of
0.02 within 2A
C6E \\sim C4EA \\sim C1E \\sim C3EA \\sim C2EA \\sim C2E \\sim C1EA \\sim C3E
\\sim C6EA \\sim C4E \\sim C5EA \\sim C5E: within 2A with sigma of 0.01 and
sigma for terminal atoms of 0.02 within 2A
All non-hydrogen atoms restrained to be isotropic: with sigma of 0.01 and sigma
for terminal atoms of 0.02
Uanis(C5A) \\sim Ueq, Uanis(O5A) \\sim Ueq, Uanis(C2A) \\sim Ueq, Uanis(O2A)
\\sim Ueq: with sigma of 0.01 and sigma for terminal atoms of 0.03
Uanis(C2FA) \\sim Ueq, Uanis(C1FA) \\sim Ueq, Uanis(C6FA) \\sim Ueq,
Uanis(C5FA) \\sim Ueq, Uanis(C4FA) \\sim Ueq, Uanis(C6F) \\sim Ueq, Uanis(C5F)
\\sim Ueq, Uanis(C3FA) \\sim Ueq, Uanis(C1F) \\sim Ueq, Uanis(C2F) \\sim Ueq,
Uanis(C3F) \\sim Ueq, Uanis(C4F) \\sim Ueq: with sigma of 0.02 and sigma for
terminal atoms of 0.04
Uanis(C1DA) \\sim Ueq, Uanis(C4D) \\sim Ueq, Uanis(C3D) \\sim Ueq, Uanis(C2DA)
\\sim Ueq, Uanis(C2D) \\sim Ueq, Uanis(C3DA) \\sim Ueq, Uanis(C1D) \\sim Ueq,
Uanis(C4DA) \\sim Ueq, Uanis(C5DA) \\sim Ueq, Uanis(C6D) \\sim Ueq, Uanis(C6DA)
\\sim Ueq, Uanis(C5D) \\sim Ueq: with sigma of 0.02 and sigma for terminal
atoms of 0.04
Uanis(C2EA) \\sim Ueq, Uanis(C1EA) \\sim Ueq, Uanis(C6EA) \\sim Ueq,
Uanis(C5EA) \\sim Ueq, Uanis(C4EA) \\sim Ueq, Uanis(C3EA) \\sim Ueq, Uanis(C1E)
\\sim Ueq, Uanis(C2E) \\sim Ueq, Uanis(C3E) \\sim Ueq, Uanis(C4E) \\sim Ueq,
Uanis(C5E) \\sim Ueq, Uanis(C6E) \\sim Ueq: with sigma of 0.02 and sigma for
terminal atoms of 0.04
3. Others
 Fixed Sof: Fe1A(0.5) Fe3A(0.5) Fe2A(0.5) Fe4A(0.5) O1A(0.5) O2A(0.5)
 O12A(0.5) O9A(0.5) O8A(0.5) O3A(0.5) O11A(0.5) O10A(0.5) O7A(0.5) O5A(0.5)
 C1A(0.5) C2A(0.5) O4A(0.5) C3A(0.5) C0A(0.5) C8A(0.5) C7A(0.5) C9A(0.5)
 C12A(0.5) C11A(0.5) C10A(0.5) C5A(0.5) C4A(0.5) C6A(0.5) O6A(0.5) F1D(0.61)
 C1D(0.61) C2D(0.61) H2D(0.61) C3D(0.61) H3D(0.61) C4D(0.61) H4D(0.61)
 C5D(0.61) H5D(0.61) C6D(0.61) H6D(0.61) F1DA(0.39) C1DA(0.39) C6DA(0.39)
 H6DA(0.39) C5DA(0.39) H5DA(0.39) C4DA(0.39) H4DA(0.39) C3DA(0.39) H3DA(0.39)
 C2DA(0.39) H2DA(0.39) F1E(0.29) C1E(0.29) C2E(0.29) H2E(0.29) C3E(0.29)
 H3E(0.29) C4E(0.29) H4E(0.29) C5E(0.29) H5E(0.29) C6E(0.29) H6E(0.29)
 F1EA(0.21) C1EA(0.21) C6EA(0.21) H6EA(0.21) C5EA(0.21) H5EA(0.21) C4EA(0.21)
 H4EA(0.21) C3EA(0.21) H3EA(0.21) C2EA(0.21) H2EA(0.21) F1F(0.55) C1F(0.55)
 C2F(0.55) H2F(0.55) C3F(0.55) H3F(0.55) C4F(0.55) H4F(0.55) C5F(0.55)
 H5F(0.55) C6F(0.55) H6F(0.55) F1FA(0.45) C1FA(0.45) C2FA(0.45) H2FA(0.45)
 C3FA(0.45) H3FA(0.45) C4FA(0.45) H4FA(0.45) C5FA(0.45) H5FA(0.45) C6FA(0.45)
 H6FA(0.45)
4.a Secondary CH2 refined with riding coordinates:
 C18(H18A,H18B), C19(H19A,H19B), C20(H20A,H20B), C21(H21A,H21B), C22(H22A,
 H22B), C23(H23A,H23B), C24(H24A,H24B), C25(H25A,H25B), C26(H26A,H26B),
 C27(H27A,H27B), C2(H2A,H2B), C3(H3A,H3B), C4(H4A,H4B), C5(H5A,H5B), C6(H6A,
 H6B), C7(H7A,H7B), C8(H8A,H8B), C9(H9A,H9B), C10(H10A,H10B), C11(H11A,H11B),
 C34(H34A,H34B), C35(H35A,H35B), C36(H36A,H36B), C37(H37A,H37B), C38(H38A,H38B),
  C39(H39A,H39B), C40(H40A,H40B), C41(H41A,H41B), C42(H42A,H42B), C43(H43A,H43B)
4.b Aromatic/amide H refined with riding coordinates:
 C29(H29), C30(H30), C31(H31), C32(H32), C13(H13), C14(H14), C15(H15),
 C16(H16), C45(H45), C46(H46), C47(H47), C48(H48), C2D(H2D), C3D(H3D), C4D(H4D),
  C5D(H5D), C6D(H6D), C6DA(H6DA), C5DA(H5DA), C4DA(H4DA), C3DA(H3DA),
 C2DA(H2DA), C2E(H2E), C3E(H3E), C4E(H4E), C5E(H5E), C6E(H6E), C6EA(H6EA),
 C5EA(H5EA), C4EA(H4EA), C3EA(H3EA), C2EA(H2EA), C2F(H2F), C3F(H3F), C4F(H4F),
 C5F(H5F), C6F(H6F), C2FA(H2FA), C3FA(H3FA), C4FA(H4FA), C5FA(H5FA), C6FA(H6FA)
4.c Fitted hexagon refined as free rotating group:
 C1D(C2D,C3D,C4D,C5D,C6D), C1DA(C6DA,C5DA,C4DA,C3DA,C2DA), C1E(C2E,C3E,C4E,C5E,
 C6E), C1EA(C6EA,C5EA,C4EA,C3EA,C2EA), C1F(C2F,C3F,C4F,C5F,C6F), C1FA(C2FA,C3FA,
 C4FA,C5FA,C6FA)
;
_olex2_submission_special_instructions 'No special instructions were received'
_oxdiff_exptl_absorpt_empirical_details
;
Empirical correction (ABSPACK) includes:
- Absorption correction using spherical harmonics
- Frame scaling
;

loop_
_space_group_symop_operation_xyz
'x, y, z'
'-x, -y, -z'

loop_
_atom_site_label
_atom_site_type_symbol
_atom_site_fract_x
_atom_site_fract_y
_atom_site_fract_z
_atom_site_U_iso_or_equiv
_atom_site_adp_type
_atom_site_occupancy
_atom_site_site_symmetry_order
_atom_site_calc_flag
_atom_site_refinement_flags_posn
_atom_site_refinement_flags_adp
_atom_site_refinement_flags_occupancy
_atom_site_disorder_assembly
_atom_site_disorder_group
Fe1B Fe 0.82938(10) 0.75090(6) 0.85612(6) 0.0374(3) Uani 1 1 d . U . . .
Fe3B Fe 0.73225(10) 0.64222(6) 0.87387(6) 0.0398(3) Uani 1 1 d . U . . .
Fe2B Fe 0.69252(11) 0.56794(6) 0.74231(6) 0.0479(3) Uani 1 1 d . U . . .
Fe4B Fe 0.91565(11) 0.63114(6) 0.82287(6) 0.0437(3) Uani 1 1 d . U . . .
K2 K 0.46804(12) 0.87276(8) 0.80112(7) 0.0338(3) Uani 1 1 d . U . . .
K1 K 0.31835(12) 0.81586(8) 0.60718(7) 0.0395(4) Uani 1 1 d . U . . .
K3 K 0.77697(14) 0.36060(8) 0.81899(8) 0.0434(4) Uani 1 1 d . U . . .
O7 O 0.3104(4) 0.8844(2) 0.8813(2) 0.0324(10) Uani 1 1 d . U . . .
O8 O 0.3006(4) 0.7534(2) 0.7750(2) 0.0376(11) Uani 1 1 d . U . . .
O9 O 0.4368(4) 0.7467(2) 0.6759(2) 0.0367(11) Uani 1 1 d . U . . .
O10 O 0.6599(4) 0.8509(3) 0.7446(2) 0.0381(11) Uani 1 1 d . U . . .
O11 O 0.6683(4) 0.9844(2) 0.8511(2) 0.0375(11) Uani 1 1 d . U . . .
O12 O 0.4789(4) 0.9941(2) 0.9156(2) 0.0347(10) Uani 1 1 d . U . . .
C17 C 0.2720(6) 0.9490(3) 0.9057(3) 0.0323(15) Uani 1 1 d . U . . .
C18 C 0.2242(6) 0.8206(3) 0.8671(3) 0.0351(15) Uani 1 1 d . U . . .
H18A H 0.147033 0.815447 0.834482 0.042 Uiso 1 1 calc R U . . .
H18B H 0.203866 0.823131 0.908834 0.042 Uiso 1 1 calc R U . . .
C19 C 0.2860(6) 0.7583(4) 0.8382(3) 0.0382(16) Uani 1 1 d . U . . .
H19A H 0.367359 0.766081 0.868828 0.046 Uiso 1 1 calc R U . . .
H19B H 0.234840 0.713369 0.832010 0.046 Uiso 1 1 calc R U . . .
C20 C 0.3505(6) 0.6922(3) 0.7398(3) 0.0369(16) Uani 1 1 d . U . . .
H20A H 0.299575 0.647930 0.735090 0.044 Uiso 1 1 calc R U . . .
H20B H 0.435424 0.696989 0.765323 0.044 Uiso 1 1 calc R U . . .
C21 C 0.3517(6) 0.6876(4) 0.6725(3) 0.0376(16) Uani 1 1 d . U . . .
H21A H 0.374855 0.641781 0.645762 0.045 Uiso 1 1 calc R U . . .
H21B H 0.267593 0.687236 0.649102 0.045 Uiso 1 1 calc R U . . .
C22 C 0.5569(6) 0.7305(4) 0.6699(4) 0.0440(18) Uani 1 1 d . U . . .
H22A H 0.549930 0.690570 0.625423 0.053 Uiso 1 1 calc R U . . .
H22B H 0.592538 0.715928 0.705172 0.053 Uiso 1 1 calc R U . . .
C23 C 0.6377(6) 0.7967(4) 0.6778(3) 0.0444(18) Uani 1 1 d . U . . .
H23A H 0.716988 0.785262 0.667788 0.053 Uiso 1 1 calc R U . . .
H23B H 0.597214 0.814120 0.645698 0.053 Uiso 1 1 calc R U . . .
C24 C 0.7425(6) 0.9147(4) 0.7576(4) 0.0457(18) Uani 1 1 d . U . . .
H24A H 0.702219 0.940534 0.733474 0.055 Uiso 1 1 calc R U . . .
H24B H 0.817346 0.902349 0.742173 0.055 Uiso 1 1 calc R U . . .
C25 C 0.7757(6) 0.9602(4) 0.8309(4) 0.0454(18) Uani 1 1 d . U . . .
H25A H 0.807899 0.932271 0.854977 0.054 Uiso 1 1 calc R U . . .
H25B H 0.840982 1.002004 0.842606 0.054 Uiso 1 1 calc R U . . .
C26 C 0.6899(6) 1.0237(4) 0.9216(3) 0.0442(18) Uani 1 1 d . U . . .
H26A H 0.762845 1.062972 0.938997 0.053 Uiso 1 1 calc R U . . .
H26B H 0.706090 0.991735 0.943762 0.053 Uiso 1 1 calc R U . . .
C27 C 0.5778(6) 1.0542(4) 0.9364(3) 0.0402(17) Uani 1 1 d . U . . .
H27A H 0.592865 1.085645 0.985025 0.048 Uiso 1 1 calc R U . . .
H27B H 0.556945 1.082870 0.911197 0.048 Uiso 1 1 calc R U . . .
C28 C 0.3639(6) 1.0089(3) 0.9244(3) 0.0339(15) Uani 1 1 d . U . . .
C29 C 0.3374(6) 1.0778(4) 0.9491(3) 0.0429(17) Uani 1 1 d . U . . .
H29 H 0.399679 1.118826 0.962340 0.051 Uiso 1 1 calc R U . . .
C30 C 0.2175(6) 1.0852(4) 0.9540(4) 0.0457(18) Uani 1 1 d . U . . .
H30 H 0.197904 1.131692 0.970172 0.055 Uiso 1 1 calc R U . . .
C31 C 0.1267(6) 1.0258(4) 0.9358(3) 0.0416(17) Uani 1 1 d . U . . .
H31 H 0.045853 1.031916 0.940159 0.050 Uiso 1 1 calc R U . . .
C32 C 0.1537(6) 0.9569(4) 0.9109(3) 0.0371(16) Uani 1 1 d . U . . .
H32 H 0.091268 0.915984 0.897773 0.045 Uiso 1 1 calc R U . . .
O1 O 0.3267(4) 0.7002(3) 0.4930(2) 0.0430(12) Uani 1 1 d . U . . .
C1 C 0.4415(6) 0.6906(4) 0.4801(3) 0.0448(18) Uani 1 1 d . U . . .
O2 O 0.1239(4) 0.7011(3) 0.5481(2) 0.0460(12) Uani 1 1 d . U . . .
C2 C 0.2340(6) 0.6359(4) 0.4687(4) 0.051(2) Uani 1 1 d . U . . .
H2A H 0.256024 0.608125 0.494608 0.061 Uiso 1 1 calc R U . . .
H2B H 0.227147 0.605124 0.420623 0.061 Uiso 1 1 calc R U . . .
O3 O 0.1164(4) 0.8319(3) 0.6536(2) 0.0461(12) Uani 1 1 d . U . . .
C3 C 0.1140(7) 0.6594(4) 0.4776(4) 0.054(2) Uani 1 1 d . U . . .
H3A H 0.094196 0.688633 0.452899 0.065 Uiso 1 1 calc R U . . .
H3B H 0.046687 0.616749 0.459064 0.065 Uiso 1 1 calc R U . . .
O4 O 0.3313(4) 0.9394(2) 0.7351(2) 0.0379(11) Uani 1 1 d . U . . .
C4 C 0.0102(6) 0.7232(4) 0.5592(4) 0.052(2) Uani 1 1 d . U . . .
H4A H -0.056079 0.680532 0.542971 0.063 Uiso 1 1 calc R U . . .
H4B H -0.013971 0.751477 0.534027 0.063 Uiso 1 1 calc R U . . .
O5 O 0.4768(4) 0.9444(2) 0.6431(2) 0.0414(11) Uani 1 1 d . U . . .
C5 C 0.0272(6) 0.7679(4) 0.6326(4) 0.0494(19) Uani 1 1 d . U . . .
H5A H -0.052134 0.780384 0.641539 0.059 Uiso 1 1 calc R U . . .
H5B H 0.055983 0.740647 0.658012 0.059 Uiso 1 1 calc R U . . .
O6 O 0.4837(4) 0.8172(2) 0.5320(2) 0.0393(11) Uani 1 1 d . U . . .
C6 C 0.1264(6) 0.8816(4) 0.7196(4) 0.0489(19) Uani 1 1 d . U . . .
H6A H 0.161674 0.862241 0.751216 0.059 Uiso 1 1 calc R U . . .
H6B H 0.043617 0.890169 0.725474 0.059 Uiso 1 1 calc R U . . .
C7 C 0.2072(6) 0.9506(4) 0.7349(4) 0.0446(18) Uani 1 1 d . U . . .
H7A H 0.177048 0.967477 0.700516 0.054 Uiso 1 1 calc R U . . .
H7B H 0.205420 0.987717 0.779352 0.054 Uiso 1 1 calc R U . . .
C8 C 0.4130(6) 1.0008(4) 0.7426(3) 0.0434(17) Uani 1 1 d . U . . .
H8A H 0.496969 1.001746 0.766664 0.052 Uiso 1 1 calc R U . . .
H8B H 0.386387 1.044781 0.770627 0.052 Uiso 1 1 calc R U . . .
C9 C 0.4180(7) 1.0020(4) 0.6774(4) 0.0449(18) Uani 1 1 d . U . . .
H9A H 0.333660 0.995128 0.650017 0.054 Uiso 1 1 calc R U . . .
H9B H 0.465639 1.048629 0.685239 0.054 Uiso 1 1 calc R U . . .
C10 C 0.4973(6) 0.9440(4) 0.5819(4) 0.0459(18) Uani 1 1 d . U . . .
H10A H 0.546810 0.990812 0.591485 0.055 Uiso 1 1 calc R U . . .
H10B H 0.417460 0.936149 0.550044 0.055 Uiso 1 1 calc R U . . .
C11 C 0.5643(6) 0.8850(4) 0.5520(3) 0.0444(18) Uani 1 1 d . U . . .
H11A H 0.587539 0.887056 0.512400 0.053 Uiso 1 1 calc R U . . .
H11B H 0.640433 0.890381 0.585356 0.053 Uiso 1 1 calc R U . . .
C12 C 0.5253(6) 0.7553(4) 0.5019(3) 0.0392(17) Uani 1 1 d . U . . .
C13 C 0.6411(6) 0.7538(4) 0.4904(3) 0.0496(19) Uani 1 1 d . U . . .
H13 H 0.697716 0.797115 0.503780 0.059 Uiso 1 1 calc R U . . .
C14 C 0.6739(7) 0.6863(5) 0.4582(4) 0.058(2) Uani 1 1 d . U . . .
H14 H 0.754023 0.684570 0.450927 0.070 Uiso 1 1 calc R U . . .
C15 C 0.5917(8) 0.6236(5) 0.4375(4) 0.071(3) Uani 1 1 d . U . . .
H15 H 0.613927 0.578645 0.414832 0.085 Uiso 1 1 calc R U . . .
C16 C 0.4744(7) 0.6261(4) 0.4499(4) 0.060(2) Uani 1 1 d . U . . .
H16 H 0.418014 0.582817 0.437135 0.072 Uiso 1 1 calc R U . . .
O3B O 0.6165(4) 0.8187(3) 0.8727(2) 0.0453(12) Uani 1 1 d . U . . .
O2B O 1.0172(4) 0.8506(3) 0.9797(2) 0.0477(12) Uani 1 1 d . U . . .
O11B O 1.1278(5) 0.7128(3) 0.9389(3) 0.0528(13) Uani 1 1 d . U . . .
O9B O 0.7071(5) 0.5008(3) 0.8745(3) 0.0568(14) Uani 1 1 d . U . . .
O7B O 0.8709(5) 0.7307(3) 1.0133(3) 0.0519(13) Uani 1 1 d . U . . .
O1B O 0.9121(4) 0.7943(3) 0.7606(3) 0.0570(15) Uani 1 1 d . U . . .
O12B O 0.9491(5) 0.4940(3) 0.8269(3) 0.0573(14) Uani 1 1 d . U . . .
O13 O 0.6033(5) 0.3745(3) 0.8993(3) 0.0624(15) Uani 1 1 d . U . . .
O14 O 0.8603(5) 0.4125(3) 0.9595(2) 0.0529(13) Uani 1 1 d . U . . .
O15 O 1.0132(5) 0.3484(3) 0.8750(3) 0.0531(13) Uani 1 1 d . U . . .
O16 O 0.9302(5) 0.3000(3) 0.7364(3) 0.0535(13) Uani 1 1 d . U . . .
O17 O 0.6747(5) 0.2502(3) 0.6894(2) 0.0498(13) Uani 1 1 d . U . . .
O18 O 0.5152(4) 0.2867(3) 0.7749(2) 0.0483(13) Uani 1 1 d . U . . .
C33 C 0.5111(7) 0.3173(5) 0.8881(4) 0.057(2) Uani 1 1 d . U . . .
C34 C 0.6599(8) 0.4270(5) 0.9688(4) 0.065(2) Uani 1 1 d . U . . .
H34A H 0.600946 0.429387 0.996733 0.078 Uiso 1 1 calc R U . . .
H34B H 0.682018 0.475250 0.970601 0.078 Uiso 1 1 calc R U . . .
C35 C 0.7711(7) 0.4054(5) 0.9949(4) 0.061(2) Uani 1 1 d . U . . .
H35A H 0.804155 0.436418 1.043635 0.073 Uiso 1 1 calc R U . . .
H35B H 0.751069 0.355005 0.988004 0.073 Uiso 1 1 calc R U . . .
C36 C 0.9717(7) 0.3931(4) 0.9825(4) 0.055(2) Uani 1 1 d . U . . .
H36A H 0.954672 0.342909 0.976753 0.066 Uiso 1 1 calc R U . . .
H36B H 1.008085 0.424909 1.030821 0.066 Uiso 1 1 calc R U . . .
C37 C 1.0592(7) 0.4003(4) 0.9423(4) 0.058(2) Uani 1 1 d . U . . .
H37A H 1.068834 0.448997 0.944114 0.069 Uiso 1 1 calc R U . . .
H37B H 1.141058 0.393393 0.961326 0.069 Uiso 1 1 calc R U . . .
C38 C 1.0953(7) 0.3486(4) 0.8347(4) 0.056(2) Uani 1 1 d . U . . .
H38A H 1.177213 0.343174 0.855358 0.067 Uiso 1 1 calc R U . . .
H38B H 1.105237 0.394815 0.831302 0.067 Uiso 1 1 calc R U . . .
C39 C 1.0447(7) 0.2881(5) 0.7665(4) 0.061(2) Uani 1 1 d . U . . .
H39A H 1.103529 0.285709 0.738495 0.073 Uiso 1 1 calc R U . . .
H39B H 1.031415 0.242090 0.769971 0.073 Uiso 1 1 calc R U . . .
C40 C 0.8742(7) 0.2437(4) 0.6710(4) 0.059(2) Uani 1 1 d . U . . .
H40A H 0.868010 0.196699 0.672954 0.070 Uiso 1 1 calc R U . . .
H40B H 0.925626 0.243647 0.639908 0.070 Uiso 1 1 calc R U . . .
C41 C 0.7481(7) 0.2543(4) 0.6457(4) 0.056(2) Uani 1 1 d . U . . .
H41A H 0.753588 0.301803 0.644844 0.068 Uiso 1 1 calc R U . . .
H41B H 0.710319 0.216727 0.599368 0.068 Uiso 1 1 calc R U . . .
C42 C 0.5510(7) 0.2538(4) 0.6663(4) 0.057(2) Uani 1 1 d . U . . .
H42A H 0.519405 0.220234 0.618047 0.069 Uiso 1 1 calc R U . . .
H42B H 0.545823 0.303045 0.671506 0.069 Uiso 1 1 calc R U . . .
C43 C 0.4752(7) 0.2341(4) 0.7064(4) 0.056(2) Uani 1 1 d . U . . .
H43A H 0.387038 0.232177 0.688206 0.067 Uiso 1 1 calc R U . . .
H43B H 0.484739 0.186167 0.703585 0.067 Uiso 1 1 calc R U . . .
C44 C 0.4619(7) 0.2730(4) 0.8206(4) 0.052(2) Uani 1 1 d . U . . .
C45 C 0.3622(7) 0.2168(5) 0.8011(5) 0.064(2) Uani 1 1 d . U . . .
H45 H 0.325191 0.186631 0.754867 0.076 Uiso 1 1 calc R U . . .
C46 C 0.3183(8) 0.2059(5) 0.8509(5) 0.074(3) Uani 1 1 d . U . . .
H46 H 0.250094 0.168083 0.838019 0.089 Uiso 1 1 calc R U . . .
C47 C 0.3706(9) 0.2479(5) 0.9170(5) 0.079(3) Uani 1 1 d . U . . .
H47 H 0.341265 0.238175 0.950026 0.095 Uiso 1 1 calc R U . . .
C48 C 0.4672(8) 0.3054(5) 0.9367(5) 0.073(3) Uani 1 1 d . U . . .
H48 H 0.502543 0.336014 0.983046 0.088 Uiso 1 1 calc R U . . .
O10B O 1.0348(5) 0.6349(3) 0.7187(3) 0.0664(16) Uani 1 1 d . U . . .
O8B O 0.4903(5) 0.6745(3) 0.8931(3) 0.0583(15) Uani 1 1 d . U . . .
O5B O 0.4244(5) 0.5478(3) 0.7039(3) 0.0676(16) Uani 1 1 d . U . . .
O6B O 0.7018(6) 0.4188(3) 0.7213(3) 0.0759(18) Uani 1 1 d . U . . .
C3B C 0.7025(6) 0.7926(4) 0.8670(3) 0.0408(17) Uani 1 1 d . U . . .
C2B C 0.9432(6) 0.8111(4) 0.9320(4) 0.0370(16) Uani 1 1 d . U . . .
O4B O 0.7256(7) 0.5781(4) 0.6202(3) 0.099(2) Uani 1 1 d . U . . .
C1B C 0.8796(6) 0.7777(4) 0.7994(4) 0.0405(17) Uani 1 1 d . U . . .
C0B C 0.7591(6) 0.6604(4) 0.7982(3) 0.0394(16) Uani 1 1 d . U . . .
C7B C 0.8181(6) 0.6969(4) 0.9568(4) 0.0419(17) Uani 1 1 d . U . . .
C8B C 0.5869(6) 0.6607(4) 0.8834(4) 0.0421(17) Uani 1 1 d . U . . .
C9B C 0.7163(7) 0.5569(4) 0.8721(4) 0.0490(19) Uani 1 1 d . U . . .
C11B C 1.0395(7) 0.6827(4) 0.8943(4) 0.0423(17) Uani 1 1 d . U . . .
C5B C 0.5310(8) 0.5573(4) 0.7208(4) 0.053(2) Uani 1 1 d . U . . .
C12B C 0.9336(7) 0.5482(4) 0.8227(4) 0.0495(19) Uani 1 1 d . U . . .
C10B C 0.9844(7) 0.6324(4) 0.7584(4) 0.0499(19) Uani 1 1 d . U . . .
C6B C 0.7009(8) 0.4786(4) 0.7299(4) 0.060(2) Uani 1 1 d . U . . .
C4B C 0.7151(9) 0.5715(5) 0.6697(5) 0.070(3) Uani 1 1 d . U . . .
Fe1A Fe -0.02735(19) 0.90493(13) 0.50197(11) 0.0392(5) Uani 0.5 1 d . U P A -1
Fe3A Fe -0.1188(2) 1.01850(11) 0.51042(12) 0.0387(5) Uani 0.5 1 d . U P A -1
Fe2A Fe 0.1131(2) 1.08678(13) 0.57296(12) 0.0442(6) Uani 0.5 1 d D U P A -1
Fe4A Fe 0.0521(2) 0.98884(12) 0.44848(12) 0.0409(5) Uani 0.5 1 d . U P A -1
O1A O -0.1095(16) 0.9001(9) 0.6168(6) 0.044(4) Uani 0.5 1 d . U P A -1
O2A O -0.1825(9) 0.7814(5) 0.3803(5) 0.051(3) Uani 0.5 1 d . U P A -1
O12A O -0.1264(16) 0.8932(10) 0.3190(9) 0.058(4) Uani 0.5 1 d . U P A -1
O9A O -0.169(3) 1.1354(13) 0.4770(16) 0.070(9) Uani 0.5 1 d . U P A -1
O8A O -0.344(2) 0.9072(11) 0.4137(11) 0.038(5) Uani 0.5 1 d . U P A -1
O3A O 0.1914(19) 0.8464(10) 0.5147(12) 0.038(4) Uani 0.5 1 d . U P A -1
O11A O 0.1044(17) 1.1089(11) 0.4144(8) 0.044(6) Uani 0.5 1 d . U P A -1
O10A O 0.2790(9) 0.9330(5) 0.4286(5) 0.047(2) Uani 0.5 1 d . U P A -1
O7A O -0.2208(10) 1.0511(6) 0.6261(6) 0.057(3) Uani 0.5 1 d . U P A -1
O5A O 0.1033(9) 1.2283(4) 0.5768(5) 0.059(3) Uani 0.5 1 d D U P A -1
C1A C -0.078(2) 0.8986(16) 0.5698(14) 0.036(6) Uani 0.5 1 d . U P A -1
C2A C -0.128(4) 0.8280(13) 0.427(3) 0.047(7) Uani 0.5 1 d . U P A -1
O4A O 0.369(2) 1.0772(12) 0.5778(14) 0.051(6) Uani 0.5 1 d . U P A -1
C3A C 0.1108(17) 0.8679(13) 0.5095(11) 0.042(5) Uani 0.5 1 d . U P A -1
C0A C 0.0434(10) 0.9947(6) 0.5371(6) 0.027(3) Uani 0.5 1 d . U P A -1
C8A C -0.2442(15) 0.9508(8) 0.4518(8) 0.036(4) Uani 0.5 1 d . U P A -1
C7A C -0.181(2) 1.0388(12) 0.5797(11) 0.039(5) Uani 0.5 1 d . U P A -1
C9A C -0.1382(13) 1.0893(8) 0.4904(7) 0.040(3) Uani 0.5 1 d . U P A -1
C12A C -0.0532(15) 0.9345(9) 0.3728(8) 0.043(4) Uani 0.5 1 d . U P A -1
C11A C 0.0804(13) 1.0623(8) 0.4296(7) 0.036(4) Uani 0.5 1 d . U P A -1
C10A C 0.186(3) 0.9542(14) 0.4386(13) 0.050(7) Uani 0.5 1 d . U P A -1
C5A C 0.108(4) 1.1715(12) 0.574(3) 0.045(7) Uani 0.5 1 d D U P A -1
C4A C 0.2749(17) 1.0865(12) 0.5763(12) 0.046(5) Uani 0.5 1 d . U P A -1
C6A C 0.101(3) 1.0973(18) 0.6531(7) 0.058(8) Uani 0.5 1 d D U P A -1
O6A O 0.1015(14) 1.1010(9) 0.7055(5) 0.062(4) Uani 0.5 1 d D U P A -1
F1D F 0.1186(9) 0.3821(6) 0.6492(5) 0.116(4) Uani 0.61 1 d D U P B 1
C1D C 0.1951(13) 0.4194(8) 0.7096(6) 0.079(4) Uani 0.61 1 d DG U P B 1
C2D C 0.1800(16) 0.4877(8) 0.7502(8) 0.083(5) Uani 0.61 1 d DG U P B 1
H2D H 0.112168 0.506233 0.735795 0.099 Uiso 0.61 1 calc R U P B 1
C3D C 0.2643(17) 0.5290(9) 0.8119(8) 0.082(4) Uani 0.61 1 d G U P B 1
H3D H 0.254060 0.575685 0.839644 0.099 Uiso 0.61 1 calc R U P B 1
C4D C 0.3636(16) 0.5019(11) 0.8330(7) 0.075(3) Uani 0.61 1 d G U P B 1
H4D H 0.421233 0.530072 0.875162 0.090 Uiso 0.61 1 calc R U P B 1
C5D C 0.3786(14) 0.4335(12) 0.7924(8) 0.073(3) Uani 0.61 1 d G U P B 1
H5D H 0.446515 0.415006 0.806833 0.088 Uiso 0.61 1 calc R U P B 1
C6D C 0.2944(13) 0.3923(9) 0.7307(7) 0.070(4) Uani 0.61 1 d DG U P B 1
H6D H 0.304624 0.345551 0.702984 0.084 Uiso 0.61 1 calc R U P B 1
F1DA F 0.4232(15) 0.5253(10) 0.8930(8) 0.117(5) Uani 0.39 1 d . U P C 2
C1DA C 0.344(3) 0.4953(19) 0.8319(10) 0.076(4) Uani 0.39 1 d G U P C 2
C6DA C 0.381(2) 0.4356(19) 0.7883(14) 0.071(4) Uani 0.39 1 d G U P C 2
H6DA H 0.451622 0.420266 0.803975 0.085 Uiso 0.39 1 calc R U P C 2
C5DA C 0.313(2) 0.3985(14) 0.7216(12) 0.064(8) Uani 0.39 1 d G U P C 2
H5DA H 0.337535 0.357667 0.691814 0.077 Uiso 0.39 1 calc R U P C 2
C4DA C 0.209(2) 0.4210(14) 0.6986(9) 0.084(6) Uani 0.39 1 d G U P C 2
H4DA H 0.162453 0.395544 0.653086 0.100 Uiso 0.39 1 calc R U P C 2
C3DA C 0.173(2) 0.4806(14) 0.7422(13) 0.064(8) Uani 0.39 1 d G U P C 2
H3DA H 0.101455 0.496021 0.726520 0.076 Uiso 0.39 1 calc R U P C 2
C2DA C 0.240(3) 0.5178(15) 0.8089(12) 0.086(6) Uani 0.39 1 d G U P C 2
H2DA H 0.215540 0.558621 0.838682 0.103 Uiso 0.39 1 calc R U P C 2
F1E F -0.2139(11) 0.5120(10) 0.4709(8) 0.080(5) Uani 0.29 1 d D U P D -1
C1E C -0.1002(13) 0.5039(13) 0.4879(8) 0.053(4) Uani 0.29 1 d DG U P D -1
C2E C -0.0350(15) 0.5360(14) 0.5551(8) 0.050(4) Uani 0.29 1 d DG U P D -1
H2E H -0.072527 0.564011 0.588692 0.060 Uiso 0.29 1 calc R U P D -1
C3E C 0.0852(15) 0.5272(15) 0.5732(10) 0.053(4) Uani 0.29 1 d G U P D -1
H3E H 0.129793 0.549168 0.619152 0.064 Uiso 0.29 1 calc R U P D -1
C4E C 0.1402(13) 0.4862(14) 0.5240(12) 0.055(4) Uani 0.29 1 d G U P D -1
H4E H 0.222312 0.480212 0.536413 0.067 Uiso 0.29 1 calc R U P D -1
C5E C 0.0749(16) 0.4541(14) 0.4568(11) 0.054(4) Uani 0.29 1 d G U P D -1
H5E H 0.112510 0.426099 0.423212 0.065 Uiso 0.29 1 calc R U P D -1
C6E C -0.0452(16) 0.4629(13) 0.4387(8) 0.054(4) Uani 0.29 1 d DG U P D -1
H6E H -0.089811 0.440942 0.392749 0.065 Uiso 0.29 1 calc R U P D -1
F1EA F 0.165(2) 0.5391(14) 0.6059(12) 0.076(6) Uani 0.21 1 d . U P E -2
C1EA C 0.072(2) 0.525(2) 0.5501(13) 0.054(4) Uani 0.21 1 d G U P E -2
C6EA C 0.090(2) 0.4839(18) 0.4870(17) 0.055(4) Uani 0.21 1 d G U P E -2
H6EA H 0.166474 0.469703 0.483111 0.066 Uiso 0.21 1 calc R U P E -2
C5EA C -0.005(3) 0.4640(18) 0.4296(13) 0.053(4) Uani 0.21 1 d G U P E -2
H5EA H 0.006589 0.436083 0.386548 0.063 Uiso 0.21 1 calc R U P E -2
C4EA C -0.118(3) 0.485(2) 0.4353(13) 0.052(5) Uani 0.21 1 d G U P E -2
H4EA H -0.182556 0.471155 0.396146 0.062 Uiso 0.21 1 calc R U P E -2
C3EA C -0.135(2) 0.526(2) 0.4984(16) 0.053(4) Uani 0.21 1 d G U P E -2
H3EA H -0.211818 0.539849 0.502307 0.063 Uiso 0.21 1 calc R U P E -2
C2EA C -0.040(3) 0.546(2) 0.5558(12) 0.052(4) Uani 0.21 1 d G U P E -2
H2EA H -0.051934 0.573470 0.598872 0.062 Uiso 0.21 1 calc R U P E -2
F1F F 1.0074(10) 0.0513(6) 0.7824(6) 0.131(4) Uani 0.55 1 d D U P F 1
C1F C 0.9269(9) 0.0933(6) 0.7922(5) 0.083(3) Uani 0.55 1 d DG U P F 1
C2F C 0.8350(10) 0.0875(6) 0.7383(4) 0.084(3) Uani 0.55 1 d DG U P F 1
H2F H 0.834672 0.055731 0.693716 0.100 Uiso 0.55 1 calc R U P F 1
C3F C 0.7438(9) 0.1281(7) 0.7497(5) 0.085(3) Uani 0.55 1 d G U P F 1
H3F H 0.681000 0.124114 0.712828 0.102 Uiso 0.55 1 calc R U P F 1
C4F C 0.7443(10) 0.1746(6) 0.8149(6) 0.087(3) Uani 0.55 1 d G U P F 1
H4F H 0.681910 0.202322 0.822703 0.104 Uiso 0.55 1 calc R U P F 1
C5F C 0.8361(12) 0.1804(6) 0.8689(5) 0.086(3) Uani 0.55 1 d G U P F 1
H5F H 0.836494 0.212149 0.913466 0.103 Uiso 0.55 1 calc R U P F 1
C6F C 0.9274(10) 0.1398(6) 0.8575(4) 0.083(3) Uani 0.55 1 d DG U P F 1
H6F H 0.990167 0.143767 0.894355 0.100 Uiso 0.55 1 calc R U P F 1
F1FA F 0.6663(17) 0.2051(10) 0.9315(9) 0.174(7) Uani 0.45 1 d . U P G 2
C1FA C 0.7325(14) 0.1875(8) 0.8855(7) 0.080(3) Uani 0.45 1 d G U P G 2
C2FA C 0.8566(14) 0.1845(8) 0.9016(6) 0.082(4) Uani 0.45 1 d G U P G 2
H2FA H 0.901394 0.203543 0.947363 0.098 Uiso 0.45 1 calc R U P G 2
C3FA C 0.9152(10) 0.1537(9) 0.8507(8) 0.084(3) Uani 0.45 1 d G U P G 2
H3FA H 1.000036 0.151697 0.861754 0.101 Uiso 0.45 1 calc R U P G 2
C4FA C 0.8497(14) 0.1259(8) 0.7838(7) 0.083(3) Uani 0.45 1 d G U P G 2
H4FA H 0.889764 0.104820 0.749007 0.099 Uiso 0.45 1 calc R U P G 2
C5FA C 0.7256(13) 0.1288(8) 0.7676(6) 0.087(3) Uani 0.45 1 d G U P G 2
H5FA H 0.680849 0.109787 0.721868 0.104 Uiso 0.45 1 calc R U P G 2
C6FA C 0.6670(10) 0.1596(8) 0.8185(8) 0.081(3) Uani 0.45 1 d G U P G 2
H6FA H 0.582205 0.161632 0.807476 0.097 Uiso 0.45 1 calc R U P G 2

loop_
_atom_site_aniso_label
_atom_site_aniso_U_11
_atom_site_aniso_U_22
_atom_site_aniso_U_33
_atom_site_aniso_U_23
_atom_site_aniso_U_13
_atom_site_aniso_U_12
Fe1B 0.0372(6) 0.0397(6) 0.0377(7) 0.0178(5) 0.0124(5) 0.0089(5)
Fe3B 0.0443(6) 0.0359(6) 0.0412(7) 0.0180(5) 0.0127(5) 0.0074(5)
Fe2B 0.0600(8) 0.0394(7) 0.0417(8) 0.0150(6) 0.0130(6) 0.0096(6)
Fe4B 0.0520(7) 0.0385(6) 0.0448(7) 0.0177(5) 0.0213(6) 0.0113(5)
K2 0.0276(7) 0.0405(8) 0.0324(8) 0.0152(6) 0.0073(6) 0.0061(6)
K1 0.0303(7) 0.0542(9) 0.0345(9) 0.0226(7) 0.0068(6) -0.0014(6)
K3 0.0481(9) 0.0419(8) 0.0340(9) 0.0126(7) 0.0059(7) 0.0083(7)
O7 0.027(2) 0.030(2) 0.039(3) 0.012(2) 0.0136(19) 0.0047(18)
O8 0.039(3) 0.035(2) 0.043(3) 0.018(2) 0.016(2) 0.014(2)
O9 0.034(2) 0.043(3) 0.035(3) 0.018(2) 0.010(2) 0.007(2)
O10 0.035(2) 0.049(3) 0.033(3) 0.020(2) 0.012(2) 0.008(2)
O11 0.033(2) 0.043(3) 0.035(3) 0.017(2) 0.009(2) 0.005(2)
O12 0.028(2) 0.035(2) 0.040(3) 0.016(2) 0.009(2) 0.0020(18)
C17 0.040(4) 0.033(3) 0.021(3) 0.012(3) 0.004(3) 0.003(3)
C18 0.036(3) 0.033(3) 0.038(4) 0.016(3) 0.014(3) 0.005(3)
C19 0.043(4) 0.041(4) 0.036(4) 0.019(3) 0.015(3) 0.010(3)
C20 0.043(4) 0.035(3) 0.035(4) 0.015(3) 0.013(3) 0.010(3)
C21 0.036(3) 0.036(3) 0.033(4) 0.009(3) 0.006(3) 0.005(3)
C22 0.039(4) 0.047(4) 0.039(4) 0.010(3) 0.011(3) 0.012(3)
C23 0.037(4) 0.059(4) 0.033(4) 0.015(3) 0.011(3) 0.009(3)
C24 0.043(4) 0.051(4) 0.049(5) 0.026(4) 0.015(3) 0.004(3)
C25 0.034(4) 0.051(4) 0.049(5) 0.021(3) 0.010(3) 0.002(3)
C26 0.036(4) 0.053(4) 0.036(4) 0.017(3) 0.003(3) -0.005(3)
C27 0.035(4) 0.042(4) 0.036(4) 0.013(3) 0.007(3) -0.002(3)
C28 0.031(3) 0.037(3) 0.033(4) 0.014(3) 0.009(3) 0.008(3)
C29 0.046(4) 0.041(4) 0.040(4) 0.018(3) 0.008(3) 0.007(3)
C30 0.043(4) 0.040(4) 0.051(5) 0.016(3) 0.010(3) 0.014(3)
C31 0.040(4) 0.049(4) 0.036(4) 0.015(3) 0.014(3) 0.013(3)
C32 0.030(3) 0.040(4) 0.044(4) 0.019(3) 0.013(3) 0.009(3)
O1 0.040(3) 0.047(3) 0.037(3) 0.018(2) 0.008(2) -0.006(2)
C1 0.042(4) 0.058(4) 0.031(4) 0.019(3) 0.007(3) 0.003(3)
O2 0.028(2) 0.063(3) 0.051(3) 0.033(3) 0.005(2) -0.003(2)
C2 0.050(4) 0.045(4) 0.046(5) 0.015(3) 0.007(3) -0.011(3)
O3 0.031(2) 0.066(3) 0.050(3) 0.033(3) 0.013(2) 0.006(2)
C3 0.051(4) 0.055(4) 0.056(5) 0.031(4) 0.004(4) -0.003(3)
O4 0.034(2) 0.046(3) 0.041(3) 0.025(2) 0.011(2) 0.010(2)
C4 0.028(4) 0.071(5) 0.057(5) 0.034(4) 0.000(3) -0.009(3)
O5 0.042(3) 0.048(3) 0.043(3) 0.028(2) 0.012(2) 0.005(2)
C5 0.035(4) 0.063(5) 0.061(5) 0.040(4) 0.012(3) 0.004(3)
O6 0.036(2) 0.044(3) 0.035(3) 0.017(2) 0.010(2) -0.005(2)
C6 0.037(4) 0.070(5) 0.052(5) 0.035(4) 0.016(3) 0.020(3)
C7 0.043(4) 0.059(4) 0.046(4) 0.030(4) 0.018(3) 0.024(3)
C8 0.053(4) 0.043(4) 0.034(4) 0.017(3) 0.012(3) 0.010(3)
C9 0.050(4) 0.046(4) 0.046(4) 0.025(3) 0.015(3) 0.011(3)
C10 0.043(4) 0.049(4) 0.049(5) 0.027(4) 0.011(3) -0.002(3)
C11 0.045(4) 0.048(4) 0.038(4) 0.021(3) 0.010(3) -0.011(3)
C12 0.032(3) 0.054(4) 0.022(4) 0.012(3) 0.001(3) -0.002(3)
C13 0.044(4) 0.057(4) 0.032(4) 0.009(3) 0.002(3) 0.001(3)
C14 0.037(4) 0.071(5) 0.049(5) 0.011(4) 0.006(3) 0.009(4)
C15 0.072(5) 0.068(5) 0.054(5) 0.009(4) 0.012(4) 0.019(4)
C16 0.053(5) 0.053(5) 0.055(5) 0.011(4) 0.008(4) 0.001(4)
O3B 0.041(3) 0.054(3) 0.050(3) 0.030(3) 0.013(2) 0.014(2)
O2B 0.043(3) 0.046(3) 0.048(3) 0.015(3) 0.012(2) 0.008(2)
O11B 0.052(3) 0.058(3) 0.058(4) 0.033(3) 0.017(3) 0.017(3)
O9B 0.067(3) 0.046(3) 0.066(4) 0.033(3) 0.017(3) 0.010(3)
O7B 0.054(3) 0.053(3) 0.044(3) 0.017(3) 0.010(3) 0.009(3)
O1B 0.043(3) 0.075(4) 0.075(4) 0.048(3) 0.025(3) 0.018(3)
O12B 0.065(3) 0.046(3) 0.062(4) 0.022(3) 0.020(3) 0.018(3)
O13 0.069(4) 0.063(4) 0.043(3) 0.016(3) 0.016(3) -0.011(3)
O14 0.057(3) 0.063(3) 0.038(3) 0.025(3) 0.005(2) 0.010(3)
O15 0.055(3) 0.049(3) 0.054(3) 0.024(3) 0.010(3) 0.006(2)
O16 0.061(3) 0.050(3) 0.049(3) 0.020(3) 0.017(3) 0.010(3)
O17 0.061(3) 0.048(3) 0.042(3) 0.020(2) 0.013(3) 0.014(2)
O18 0.052(3) 0.043(3) 0.042(3) 0.015(2) 0.010(2) -0.002(2)
C33 0.053(4) 0.061(5) 0.056(5) 0.025(4) 0.018(4) 0.002(4)
C34 0.075(5) 0.061(5) 0.053(5) 0.019(4) 0.023(4) -0.001(4)
C35 0.062(5) 0.069(5) 0.054(5) 0.031(4) 0.012(4) 0.015(4)
C36 0.057(5) 0.058(5) 0.046(5) 0.027(4) 0.000(4) 0.003(4)
C37 0.057(5) 0.057(5) 0.054(5) 0.027(4) 0.001(4) -0.001(4)
C38 0.056(5) 0.057(5) 0.063(5) 0.030(4) 0.022(4) 0.012(4)
C39 0.054(5) 0.069(5) 0.065(5) 0.030(4) 0.020(4) 0.017(4)
C40 0.079(5) 0.051(4) 0.042(5) 0.012(4) 0.020(4) 0.018(4)
C41 0.076(5) 0.052(4) 0.038(4) 0.014(3) 0.016(4) 0.019(4)
C42 0.069(5) 0.052(4) 0.041(5) 0.023(4) -0.007(4) -0.003(4)
C43 0.051(4) 0.055(5) 0.046(5) 0.019(4) -0.010(4) -0.006(4)
C44 0.046(4) 0.056(5) 0.056(5) 0.028(4) 0.012(4) 0.006(3)
C45 0.055(5) 0.059(5) 0.070(6) 0.027(4) 0.013(4) -0.003(4)
C46 0.070(5) 0.064(5) 0.100(7) 0.040(5) 0.042(5) 0.007(4)
C47 0.090(6) 0.082(6) 0.084(6) 0.046(5) 0.044(5) 0.011(5)
C48 0.081(6) 0.075(6) 0.068(6) 0.031(5) 0.035(5) 0.008(4)
O10B 0.070(4) 0.083(4) 0.051(4) 0.027(3) 0.030(3) 0.014(3)
O8B 0.054(3) 0.067(4) 0.064(4) 0.038(3) 0.013(3) 0.017(3)
O5B 0.062(4) 0.049(3) 0.076(4) 0.016(3) 0.008(3) 0.009(3)
O6B 0.097(4) 0.045(3) 0.072(4) 0.021(3) 0.000(3) 0.015(3)
C3B 0.044(4) 0.044(4) 0.035(4) 0.018(3) 0.011(3) 0.008(3)
C2B 0.036(4) 0.040(4) 0.042(4) 0.019(3) 0.019(3) 0.014(3)
O4B 0.124(6) 0.129(7) 0.071(5) 0.058(5) 0.047(4) 0.046(5)
C1B 0.041(4) 0.044(4) 0.045(4) 0.021(3) 0.023(3) 0.012(3)
C0B 0.044(4) 0.036(3) 0.032(4) 0.012(3) 0.002(3) 0.003(3)
C7B 0.048(4) 0.038(4) 0.043(4) 0.017(3) 0.018(3) 0.011(3)
C8B 0.040(4) 0.053(4) 0.038(4) 0.026(3) 0.007(3) 0.009(3)
C9B 0.055(4) 0.045(4) 0.049(5) 0.025(4) 0.011(4) 0.006(3)
C11B 0.054(4) 0.038(4) 0.048(5) 0.025(3) 0.024(4) 0.012(3)
C5B 0.062(5) 0.040(4) 0.052(5) 0.014(3) 0.016(4) 0.015(4)
C12B 0.054(4) 0.041(4) 0.054(5) 0.020(3) 0.013(4) 0.011(3)
C10B 0.056(4) 0.049(4) 0.050(5) 0.021(4) 0.023(4) 0.012(3)
C6B 0.076(5) 0.045(4) 0.047(5) 0.011(4) 0.004(4) 0.016(4)
C4B 0.086(6) 0.073(6) 0.064(6) 0.036(5) 0.027(5) 0.024(5)
Fe1A 0.0279(11) 0.0544(14) 0.0394(14) 0.0250(11) 0.0069(10) 0.0086(10)
Fe3A 0.0431(13) 0.0318(11) 0.0374(14) 0.0141(10) 0.0061(11) 0.0020(9)
Fe2A 0.0397(13) 0.0541(15) 0.0431(15) 0.0224(12) 0.0144(11) 0.0141(11)
Fe4A 0.0376(13) 0.0354(12) 0.0409(15) 0.0131(11) 0.0019(11) 0.0004(10)
O1A 0.038(6) 0.076(9) 0.030(8) 0.033(8) 0.008(7) 0.017(6)
O2A 0.055(6) 0.040(6) 0.054(7) 0.014(5) 0.015(5) 0.018(5)
O12A 0.051(9) 0.059(8) 0.050(10) 0.023(9) -0.002(9) -0.015(6)
O9A 0.089(15) 0.060(14) 0.071(14) 0.036(11) 0.021(11) 0.029(11)
O8A 0.060(12) 0.017(7) 0.019(7) 0.000(5) -0.014(8) 0.014(8)
O3A 0.041(7) 0.034(7) 0.039(7) 0.019(6) 0.006(5) 0.012(6)
O11A 0.035(10) 0.061(9) 0.030(11) 0.019(9) -0.003(9) -0.001(6)
O10A 0.056(6) 0.041(6) 0.046(6) 0.021(5) 0.017(5) -0.002(5)
O7A 0.055(6) 0.050(6) 0.057(7) 0.015(5) 0.016(6) 0.001(5)
O5A 0.045(6) 0.066(7) 0.054(7) 0.021(6) 0.000(5) 0.008(5)
C1A 0.024(8) 0.046(9) 0.035(10) 0.013(7) 0.009(6) 0.006(7)
C2A 0.042(10) 0.046(9) 0.048(10) 0.014(6) 0.013(8) 0.013(6)
O4A 0.067(11) 0.037(11) 0.055(10) 0.020(8) 0.023(8) 0.025(7)
C3A 0.044(8) 0.045(8) 0.038(8) 0.020(6) 0.010(7) 0.004(7)
C0A 0.024(5) 0.023(5) 0.032(6) 0.006(4) 0.015(5) 0.004(4)
C8A 0.048(7) 0.030(6) 0.035(7) 0.023(5) 0.005(6) 0.005(6)
C7A 0.039(8) 0.038(8) 0.037(9) 0.011(7) 0.020(8) 0.000(6)
C9A 0.034(6) 0.040(7) 0.036(7) 0.019(6) -0.016(5) -0.002(5)
C12A 0.047(8) 0.041(7) 0.045(8) 0.024(6) 0.011(6) 0.003(6)
C11A 0.036(7) 0.038(7) 0.035(7) 0.022(6) 0.000(5) 0.005(6)
C10A 0.059(10) 0.046(9) 0.049(11) 0.028(8) 0.010(8) 0.004(7)
C5A 0.042(11) 0.055(10) 0.038(9) 0.024(7) 0.003(8) 0.007(7)
C4A 0.041(9) 0.052(9) 0.047(9) 0.028(7) 0.003(7) 0.007(7)
C6A 0.059(11) 0.072(11) 0.048(12) 0.026(8) 0.020(9) 0.015(8)
O6A 0.052(8) 0.089(9) 0.058(10) 0.047(8) 0.013(6) 0.005(6)
F1D 0.093(7) 0.114(8) 0.096(7) 0.026(6) -0.024(6) 0.003(6)
C1D 0.072(5) 0.076(5) 0.084(6) 0.027(5) 0.027(5) 0.009(5)
C2D 0.078(7) 0.082(7) 0.085(7) 0.030(5) 0.030(6) 0.008(6)
C3D 0.079(6) 0.083(5) 0.084(5) 0.035(4) 0.028(4) 0.011(5)
C4D 0.074(5) 0.076(5) 0.077(5) 0.032(4) 0.025(4) 0.014(4)
C5D 0.074(5) 0.071(5) 0.073(5) 0.028(4) 0.022(4) 0.011(4)
C6D 0.067(6) 0.070(5) 0.076(6) 0.036(5) 0.021(5) 0.005(5)
F1DA 0.118(9) 0.136(10) 0.083(8) 0.039(8) 0.028(7) 0.001(8)
C1DA 0.074(5) 0.077(5) 0.078(5) 0.032(4) 0.023(5) 0.014(5)
C6DA 0.072(5) 0.070(5) 0.072(5) 0.032(4) 0.022(5) 0.009(5)
C5DA 0.055(10) 0.061(11) 0.074(12) 0.025(8) 0.022(8) 0.014(8)
C4DA 0.072(8) 0.077(8) 0.089(8) 0.024(6) 0.023(7) 0.013(7)
C3DA 0.065(11) 0.061(11) 0.062(11) 0.018(8) 0.030(8) 0.018(8)
C2DA 0.082(8) 0.088(8) 0.088(8) 0.038(6) 0.029(7) 0.005(7)
F1E 0.072(10) 0.090(10) 0.078(10) 0.039(8) 0.008(8) 0.019(8)
C1E 0.055(5) 0.053(5) 0.050(5) 0.024(4) 0.015(5) 0.006(4)
C2E 0.051(6) 0.050(5) 0.051(5) 0.022(4) 0.013(5) 0.010(5)
C3E 0.054(6) 0.051(5) 0.054(6) 0.023(4) 0.010(5) 0.010(5)
C4E 0.056(6) 0.054(6) 0.056(6) 0.024(5) 0.014(5) 0.008(5)
C5E 0.056(6) 0.051(6) 0.054(6) 0.022(5) 0.016(5) 0.006(5)
C6E 0.057(5) 0.052(5) 0.053(5) 0.022(4) 0.016(5) 0.005(4)
F1EA 0.073(9) 0.076(9) 0.070(9) 0.026(8) 0.009(8) 0.008(8)
C1EA 0.054(6) 0.052(5) 0.056(6) 0.024(5) 0.013(5) 0.010(5)
C6EA 0.056(5) 0.053(5) 0.055(5) 0.023(4) 0.014(5) 0.008(4)
C5EA 0.056(6) 0.052(5) 0.051(6) 0.021(5) 0.018(5) 0.006(5)
C4EA 0.055(6) 0.052(6) 0.049(6) 0.023(5) 0.015(5) 0.004(5)
C3EA 0.055(6) 0.052(5) 0.051(6) 0.023(5) 0.014(5) 0.006(5)
C2EA 0.052(6) 0.051(5) 0.052(6) 0.023(5) 0.013(5) 0.009(5)
F1F 0.125(9) 0.139(9) 0.150(9) 0.077(8) 0.040(7) 0.044(7)
C1F 0.092(5) 0.084(5) 0.087(5) 0.052(4) 0.019(4) 0.016(4)
C2F 0.087(5) 0.084(5) 0.085(5) 0.045(4) 0.016(5) 0.013(4)
C3F 0.085(5) 0.086(5) 0.086(5) 0.043(4) 0.016(4) 0.010(4)
C4F 0.090(5) 0.085(5) 0.086(5) 0.041(4) 0.020(4) 0.008(4)
C5F 0.093(4) 0.081(4) 0.085(4) 0.041(4) 0.020(4) 0.011(4)
C6F 0.095(5) 0.080(5) 0.080(5) 0.046(4) 0.017(4) 0.007(4)
F1FA 0.158(11) 0.132(11) 0.183(12) 0.033(10) 0.023(10) 0.008(10)
C1FA 0.085(5) 0.079(5) 0.083(5) 0.040(4) 0.026(5) 0.011(5)
C2FA 0.090(5) 0.078(5) 0.082(5) 0.043(4) 0.017(5) 0.011(5)
C3FA 0.092(5) 0.083(5) 0.081(5) 0.043(4) 0.019(4) 0.008(4)
C4FA 0.089(4) 0.083(4) 0.082(4) 0.044(4) 0.019(4) 0.012(4)
C5FA 0.087(5) 0.089(5) 0.085(5) 0.041(4) 0.017(4) 0.012(4)
C6FA 0.085(5) 0.083(5) 0.081(5) 0.041(4) 0.022(4) 0.013(4)

loop_
_atom_type_symbol
_atom_type_description
_atom_type_scat_dispersion_real
_atom_type_scat_dispersion_imag
_atom_type_scat_source
C C 0.0181 0.0091 'International Tables Vol C Tables 4.2.6.8 and 6.1.1.4'
H H 0.0000 0.0000 'International Tables Vol C Tables 4.2.6.8 and 6.1.1.4'
F F 0.0727 0.0534 'International Tables Vol C Tables 4.2.6.8 and 6.1.1.4'
Fe Fe -1.1336 3.1974 'International Tables Vol C Tables 4.2.6.8 and 6.1.1.4'
K K 0.3868 1.0657 'International Tables Vol C Tables 4.2.6.8 and 6.1.1.4'
O O 0.0492 0.0322 'International Tables Vol C Tables 4.2.6.8 and 6.1.1.4'

loop_
_geom_angle_atom_site_label_1
_geom_angle_atom_site_label_2
_geom_angle_atom_site_label_3
_geom_angle
_geom_angle_site_symmetry_1
_geom_angle_site_symmetry_3
_geom_angle_publ_flag
Fe3B Fe1B Fe4B 57.71(4) . . ?
C3B Fe1B Fe3B 93.5(2) . . ?
C3B Fe1B Fe4B 147.9(2) . . ?
C3B Fe1B C2B 100.7(3) . . ?
C3B Fe1B C0B 102.8(3) . . ?
C2B Fe1B Fe3B 108.6(2) . . ?
C2B Fe1B Fe4B 101.9(2) . . ?
C1B Fe1B Fe3B 145.5(2) . . ?
C1B Fe1B Fe4B 97.4(2) . . ?
C1B Fe1B C3B 101.1(3) . . ?
C1B Fe1B C2B 99.3(3) . . ?
C1B Fe1B C0B 97.6(3) . . ?
C0B Fe1B Fe3B 48.3(2) . . ?
C0B Fe1B Fe4B 48.5(2) . . ?
C0B Fe1B C2B 147.7(3) . . ?
Fe1B Fe3B Fe2B 85.69(5) . . ?
Fe4B Fe3B Fe1B 61.42(4) . . ?
Fe4B Fe3B Fe2B 61.43(5) . . ?
C0B Fe3B Fe1B 42.9(2) . . ?
C0B Fe3B Fe2B 42.8(2) . . ?
C0B Fe3B Fe4B 50.1(2) . . ?
C7B Fe3B Fe1B 81.3(2) . . ?
C7B Fe3B Fe2B 157.0(2) . . ?
C7B Fe3B Fe4B 95.6(2) . . ?
C7B Fe3B C0B 122.0(3) . . ?
C8B Fe3B Fe1B 102.5(2) . . ?
C8B Fe3B Fe2B 103.0(2) . . ?
C8B Fe3B Fe4B 156.8(2) . . ?
C8B Fe3B C0B 106.6(3) . . ?
C8B Fe3B C7B 98.4(3) . . ?
C9B Fe3B Fe1B 156.8(3) . . ?
C9B Fe3B Fe2B 83.0(3) . . ?
C9B Fe3B Fe4B 95.4(3) . . ?
C9B Fe3B C0B 123.2(3) . . ?
C9B Fe3B C7B 102.0(3) . . ?
C9B Fe3B C8B 99.7(4) . . ?
Fe3B Fe2B Fe4B 57.27(4) . . ?
C0B Fe2B Fe3B 47.7(2) . . ?
C0B Fe2B Fe4B 48.2(2) . . ?
C5B Fe2B Fe3B 98.2(3) . . ?
C5B Fe2B Fe4B 153.6(3) . . ?
C5B Fe2B C0B 109.3(3) . . ?
C5B Fe2B C6B 98.0(4) . . ?
C6B Fe2B Fe3B 104.9(3) . . ?
C6B Fe2B Fe4B 97.9(3) . . ?
C6B Fe2B C0B 142.8(4) . . ?
C4B Fe2B Fe3B 144.4(3) . . ?
C4B Fe2B Fe4B 99.6(3) . . ?
C4B Fe2B C0B 96.8(4) . . ?
C4B Fe2B C5B 96.6(4) . . ?
C4B Fe2B C6B 104.9(4) . . ?
Fe1B Fe4B Fe2B 85.35(5) . . ?
Fe3B Fe4B Fe1B 60.87(4) . . ?
Fe3B Fe4B Fe2B 61.31(5) . . ?
C0B Fe4B Fe1B 42.6(2) . . ?
C0B Fe4B Fe3B 49.5(2) . . ?
C0B Fe4B Fe2B 42.7(2) . . ?
C11B Fe4B Fe1B 84.8(2) . . ?
C11B Fe4B Fe3B 101.9(2) . . ?
C11B Fe4B Fe2B 163.2(2) . . ?
C11B Fe4B C0B 126.2(3) . . ?
C11B Fe4B C10B 99.9(4) . . ?
C12B Fe4B Fe1B 155.6(3) . . ?
C12B Fe4B Fe3B 95.4(3) . . ?
C12B Fe4B Fe2B 88.0(3) . . ?
C12B Fe4B C0B 126.9(3) . . ?
C12B Fe4B C11B 95.4(3) . . ?
C12B Fe4B C10B 103.1(4) . . ?
C10B Fe4B Fe1B 100.9(2) . . ?
C10B Fe4B Fe3B 149.7(3) . . ?
C10B Fe4B Fe2B 95.3(3) . . ?
C10B Fe4B C0B 100.4(3) . . ?
O7 K2 O8 60.96(13) . . ?
O7 K2 O9 122.06(13) . . ?
O7 K2 O11 115.82(14) . . ?
O7 K2 O12 55.78(12) . . ?
O7 K2 C19 43.04(13) . . ?
O7 K2 C20 82.64(14) . . ?
O7 K2 C26 94.85(15) . . ?
O7 K2 O4 91.27(13) . . ?
O7 K2 C8 103.47(15) . . ?
O7 K2 O3B 89.54(14) . . ?
O8 K2 O9 62.03(13) . . ?
O8 K2 O11 165.93(14) . . ?
O8 K2 O12 116.47(13) . . ?
O8 K2 C19 23.34(14) . . ?
O8 K2 C20 23.52(13) . . ?
O8 K2 C26 147.66(15) . . ?
O8 K2 O4 102.43(13) . . ?
O8 K2 C8 125.58(15) . . ?
O9 K2 C19 83.66(14) . . ?
O9 K2 C20 44.19(13) . . ?
O9 K2 C26 141.54(15) . . ?
O9 K2 C8 100.81(14) . . ?
O10 K2 O7 164.90(14) . . ?
O10 K2 O8 117.08(14) . . ?
O10 K2 O9 61.17(13) . . ?
O10 K2 O11 62.01(14) . . ?
O10 K2 O12 122.17(14) . . ?
O10 K2 C19 129.58(15) . . ?
O10 K2 C20 93.74(15) . . ?
O10 K2 C26 80.38(15) . . ?
O10 K2 O4 103.59(13) . . ?
O10 K2 C8 89.68(15) . . ?
O10 K2 O3B 75.43(14) . . ?
O11 K2 O9 121.99(13) . . ?
O11 K2 C19 145.44(15) . . ?
O11 K2 C20 149.80(15) . . ?
O11 K2 C26 22.08(13) . . ?
O11 K2 O4 91.16(13) . . ?
O11 K2 C8 68.15(15) . . ?
O12 K2 O9 175.23(13) . . ?
O12 K2 O11 60.67(13) . . ?
O12 K2 C19 95.66(14) . . ?
O12 K2 C20 135.79(14) . . ?
O12 K2 C26 42.04(14) . . ?
O12 K2 O4 84.66(13) . . ?
O12 K2 C8 76.27(15) . . ?
C19 K2 C26 124.61(16) . . ?
C19 K2 C8 134.28(16) . . ?
C20 K2 C19 40.44(15) . . ?
C20 K2 C26 147.77(17) . . ?
C20 K2 C8 133.56(16) . . ?
O4 K2 O9 91.24(13) . . ?
O4 K2 C19 112.68(15) . . ?
O4 K2 C20 113.16(15) . . ?
O4 K2 C26 98.99(16) . . ?
O4 K2 C8 23.19(14) . . ?
C8 K2 C26 78.39(17) . . ?
O3B K2 O8 82.34(14) . . ?
O3B K2 O9 92.60(14) . . ?
O3B K2 O11 83.97(14) . . ?
O3B K2 O12 91.64(14) . . ?
O3B K2 C19 71.12(15) . . ?
O3B K2 C20 71.92(15) . . ?
O3B K2 C26 75.94(16) . . ?
O3B K2 O4 174.91(15) . . ?
O3B K2 C8 152.08(16) . . ?
O9 K1 O4 90.50(13) . . ?
O9 K1 C4 101.25(16) . . ?
O9 K1 O5 106.94(14) . . ?
O9 K1 C9 115.82(15) . . ?
O9 K1 C10 118.12(15) . . ?
O9 K1 C3A 166.0(4) . . ?
O1 K1 O9 85.67(14) . . ?
O1 K1 O2 61.40(15) . . ?
O1 K1 O4 174.99(14) . . ?
O1 K1 C4 81.00(17) . . ?
O1 K1 O5 117.23(14) . . ?
O1 K1 O6 55.94(13) . . ?
O1 K1 C9 136.21(15) . . ?
O1 K1 C10 96.43(16) . . ?
O1 K1 C3A 89.1(4) . . ?
O2 K1 O9 88.85(14) . . ?
O2 K1 O4 121.82(14) . . ?
O2 K1 C4 22.19(17) . . ?
O2 K1 O5 164.15(14) . . ?
O2 K1 O6 116.05(15) . . ?
O2 K1 C9 147.76(16) . . ?
O2 K1 C10 144.83(16) . . ?
O2 K1 C3A 77.2(4) . . ?
O3 K1 O9 101.47(14) . . ?
O3 K1 O1 123.19(16) . . ?
O3 K1 O2 62.49(16) . . ?
O3 K1 O4 60.75(14) . . ?
O3 K1 C4 42.21(17) . . ?
O3 K1 O5 114.09(16) . . ?
O3 K1 O6 160.62(15) . . ?
O3 K1 C9 91.06(16) . . ?
O3 K1 C10 125.97(17) . . ?
O3 K1 C3A 70.7(4) . . ?
O4 K1 C4 102.95(16) . . ?
O4 K1 C9 43.44(14) . . ?
O4 K1 C10 82.53(15) . . ?
O4 K1 C3A 95.3(4) . . ?
O5 K1 O4 60.89(13) . . ?
O5 K1 C4 147.14(17) . . ?
O5 K1 C9 23.12(14) . . ?
O5 K1 C10 23.28(14) . . ?
O5 K1 C3A 87.0(4) . . ?
O6 K1 O9 97.78(14) . . ?
O6 K1 O4 121.62(14) . . ?
O6 K1 C4 131.05(16) . . ?
O6 K1 O5 61.44(14) . . ?
O6 K1 C9 82.50(15) . . ?
O6 K1 C10 43.05(15) . . ?
O6 K1 C3A 90.0(4) . . ?
C9 K1 C4 126.21(18) . . ?
C10 K1 C4 140.33(17) . . ?
C10 K1 C9 40.08(16) . . ?
O3A K1 O9 164.4(4) . . ?
O3A K1 O1 79.5(4) . . ?
O3A K1 O2 79.7(5) . . ?
O3A K1 O3 82.8(5) . . ?
O3A K1 O4 104.6(4) . . ?
O3A K1 C4 71.7(5) . . ?
O3A K1 O5 84.5(5) . . ?
O3A K1 O6 78.1(5) . . ?
O3A K1 C9 78.8(4) . . ?
O3A K1 C10 69.0(5) . . ?
O3A K1 C3A 12.5(6) . . ?
C3A K1 C4 65.0(4) . . ?
C3A K1 C9 76.6(4) . . ?
C3A K1 C10 75.4(4) . . ?
O9B K3 O12B 61.59(14) . . ?
O9B K3 O18 91.01(15) . . ?
O9B K3 O6B 64.99(16) . . ?
O13 K3 O9B 63.92(15) . . ?
O13 K3 O12B 122.58(15) . . ?
O13 K3 O18 52.16(15) . . ?
O13 K3 O6B 109.85(18) . . ?
O14 K3 O9B 74.97(15) . . ?
O14 K3 O12B 89.53(15) . . ?
O14 K3 O13 59.78(15) . . ?
O14 K3 O18 109.14(15) . . ?
O14 K3 O6B 137.84(17) . . ?
O15 K3 O9B 118.09(16) . . ?
O15 K3 O12B 76.55(14) . . ?
O15 K3 O13 116.16(16) . . ?
O15 K3 O14 60.49(15) . . ?
O15 K3 O18 141.30(15) . . ?
O15 K3 O6B 129.05(18) . . ?
O16 K3 O9B 135.37(16) . . ?
O16 K3 O12B 76.05(15) . . ?
O16 K3 O13 160.67(17) . . ?
O16 K3 O14 120.25(16) . . ?
O16 K3 O15 59.77(16) . . ?
O16 K3 O17 60.12(16) . . ?
O16 K3 O18 117.44(16) . . ?
O16 K3 O6B 83.00(17) . . ?
O17 K3 O9B 126.02(15) . . ?
O17 K3 O12B 115.49(15) . . ?
O17 K3 O13 110.05(16) . . ?
O17 K3 O14 152.43(16) . . ?
O17 K3 O15 112.08(16) . . ?
O17 K3 O18 58.30(15) . . ?
O17 K3 O6B 68.77(15) . . ?
O18 K3 O12B 142.13(14) . . ?
O6B K3 O12B 60.58(16) . . ?
O6B K3 O18 84.97(16) . . ?
C17 O7 K2 115.7(3) . . ?
C17 O7 C18 117.5(5) . . ?
C18 O7 K2 118.0(3) . . ?
C19 O8 K2 107.1(4) . . ?
C19 O8 C20 112.5(5) . . ?
C20 O8 K2 106.8(4) . . ?
K1 O9 K2 89.62(13) . . ?
C21 O9 K2 110.5(3) . . ?
C21 O9 K1 110.8(3) . . ?
C22 O9 K2 108.3(4) . . ?
C22 O9 K1 121.6(4) . . ?
C22 O9 C21 113.2(5) . . ?
C23 O10 K2 118.3(4) . . ?
C23 O10 C24 113.3(5) . . ?
C24 O10 K2 115.2(4) . . ?
C25 O11 K2 111.9(4) . . ?
C26 O11 K2 110.8(3) . . ?
C26 O11 C25 112.9(5) . . ?
C27 O12 K2 117.9(4) . . ?
C28 O12 K2 114.0(4) . . ?
C28 O12 C27 117.5(5) . . ?
O7 C17 C28 114.2(6) . . ?
O7 C17 C32 125.1(6) . . ?
C32 C17 C28 120.6(6) . . ?
O7 C18 H18A 110.4 . . ?
O7 C18 H18B 110.4 . . ?
O7 C18 C19 106.6(5) . . ?
H18A C18 H18B 108.6 . . ?
C19 C18 H18A 110.4 . . ?
C19 C18 H18B 110.4 . . ?
K2 C19 H19A 78.0 . . ?
K2 C19 H19B 158.8 . . ?
O8 C19 K2 49.6(3) . . ?
O8 C19 C18 107.2(5) . . ?
O8 C19 H19A 110.3 . . ?
O8 C19 H19B 110.3 . . ?
C18 C19 K2 85.0(4) . . ?
C18 C19 H19A 110.3 . . ?
C18 C19 H19B 110.3 . . ?
H19A C19 H19B 108.5 . . ?
K2 C20 H20A 158.4 . . ?
K2 C20 H20B 77.5 . . ?
O8 C20 K2 49.7(3) . . ?
O8 C20 H20A 109.9 . . ?
O8 C20 H20B 109.9 . . ?
O8 C20 C21 108.9(5) . . ?
H20A C20 H20B 108.3 . . ?
C21 C20 K2 86.5(4) . . ?
C21 C20 H20A 109.9 . . ?
C21 C20 H20B 109.9 . . ?
O9 C21 C20 112.6(5) . . ?
O9 C21 H21A 109.1 . . ?
O9 C21 H21B 109.1 . . ?
C20 C21 H21A 109.1 . . ?
C20 C21 H21B 109.1 . . ?
H21A C21 H21B 107.8 . . ?
O9 C22 H22A 110.1 . . ?
O9 C22 H22B 110.1 . . ?
O9 C22 C23 108.1(6) . . ?
H22A C22 H22B 108.4 . . ?
C23 C22 H22A 110.1 . . ?
C23 C22 H22B 110.1 . . ?
O10 C23 C22 109.7(6) . . ?
O10 C23 H23A 109.7 . . ?
O10 C23 H23B 109.7 . . ?
C22 C23 H23A 109.7 . . ?
C22 C23 H23B 109.7 . . ?
H23A C23 H23B 108.2 . . ?
O10 C24 H24A 110.2 . . ?
O10 C24 H24B 110.2 . . ?
O10 C24 C25 107.4(5) . . ?
H24A C24 H24B 108.5 . . ?
C25 C24 H24A 110.2 . . ?
C25 C24 H24B 110.2 . . ?
O11 C25 C24 109.3(5) . . ?
O11 C25 H25A 109.8 . . ?
O11 C25 H25B 109.8 . . ?
C24 C25 H25A 109.8 . . ?
C24 C25 H25B 109.8 . . ?
H25A C25 H25B 108.3 . . ?
K2 C26 H26A 157.1 . . ?
K2 C26 H26B 83.4 . . ?
O11 C26 K2 47.2(3) . . ?
O11 C26 H26A 110.0 . . ?
O11 C26 H26B 110.0 . . ?
O11 C26 C27 108.5(5) . . ?
H26A C26 H26B 108.4 . . ?
C27 C26 K2 82.8(4) . . ?
C27 C26 H26A 110.0 . . ?
C27 C26 H26B 110.0 . . ?
O12 C27 C26 106.7(5) . . ?
O12 C27 H27A 110.4 . . ?
O12 C27 H27B 110.4 . . ?
C26 C27 H27A 110.4 . . ?
C26 C27 H27B 110.4 . . ?
H27A C27 H27B 108.6 . . ?
O12 C28 C17 115.4(6) . . ?
O12 C28 C29 124.2(6) . . ?
C29 C28 C17 120.3(6) . . ?
C28 C29 H29 120.7 . . ?
C30 C29 C28 118.5(7) . . ?
C30 C29 H29 120.7 . . ?
C29 C30 H30 119.4 . . ?
C31 C30 C29 121.1(7) . . ?
C31 C30 H30 119.4 . . ?
C30 C31 H31 119.9 . . ?
C30 C31 C32 120.1(6) . . ?
C32 C31 H31 119.9 . . ?
C17 C32 C31 119.2(6) . . ?
C17 C32 H32 120.4 . . ?
C31 C32 H32 120.4 . . ?
C1 O1 K1 118.2(4) . . ?
C1 O1 C2 116.5(6) . . ?
C2 O1 K1 117.8(4) . . ?
O1 C1 C12 113.6(6) . . ?
C16 C1 O1 125.4(7) . . ?
C16 C1 C12 120.9(7) . . ?
C3 O2 K1 112.4(4) . . ?
C4 O2 K1 111.6(4) . . ?
C4 O2 C3 111.4(5) . . ?
O1 C2 H2A 110.3 . . ?
O1 C2 H2B 110.3 . . ?
O1 C2 C3 107.1(6) . . ?
H2A C2 H2B 108.6 . . ?
C3 C2 H2A 110.3 . . ?
C3 C2 H2B 110.3 . . ?
C5 O3 K1 116.5(4) . . ?
C6 O3 K1 119.7(4) . . ?
C6 O3 C5 112.8(5) . . ?
O2 C3 C2 109.5(6) . . ?
O2 C3 H3A 109.8 . . ?
O2 C3 H3B 109.8 . . ?
C2 C3 H3A 109.8 . . ?
C2 C3 H3B 109.8 . . ?
H3A C3 H3B 108.2 . . ?
K2 O4 K1 88.28(13) . . ?
C7 O4 K2 127.9(4) . . ?
C7 O4 K1 106.9(4) . . ?
C8 O4 K2 106.9(4) . . ?
C8 O4 K1 110.4(4) . . ?
C8 O4 C7 113.1(5) . . ?
K1 C4 H4A 155.3 . . ?
K1 C4 H4B 89.4 . . ?
O2 C4 K1 46.2(3) . . ?
O2 C4 H4A 109.9 . . ?
O2 C4 H4B 109.9 . . ?
O2 C4 C5 108.9(5) . . ?
H4A C4 H4B 108.3 . . ?
C5 C4 K1 78.5(4) . . ?
C5 C4 H4A 109.9 . . ?
C5 C4 H4B 109.9 . . ?
C9 O5 K1 107.6(4) . . ?
C10 O5 K1 106.7(4) . . ?
C10 O5 C9 112.4(5) . . ?
O3 C5 C4 108.7(6) . . ?
O3 C5 H5A 109.9 . . ?
O3 C5 H5B 109.9 . . ?
C4 C5 H5A 109.9 . . ?
C4 C5 H5B 109.9 . . ?
H5A C5 H5B 108.3 . . ?
C11 O6 K1 117.0(4) . . ?
C12 O6 K1 117.5(4) . . ?
C12 O6 C11 118.5(5) . . ?
O3 C6 H6A 109.7 . . ?
O3 C6 H6B 109.7 . . ?
O3 C6 C7 109.9(6) . . ?
H6A C6 H6B 108.2 . . ?
C7 C6 H6A 109.7 . . ?
C7 C6 H6B 109.7 . . ?
O4 C7 C6 109.1(5) . . ?
O4 C7 H7A 109.9 . . ?
O4 C7 H7B 109.9 . . ?
C6 C7 H7A 109.9 . . ?
C6 C7 H7B 109.9 . . ?
H7A C7 H7B 108.3 . . ?
K2 C8 H8A 59.1 . . ?
K2 C8 H8B 120.1 . . ?
O4 C8 K2 49.9(3) . . ?
O4 C8 H8A 108.9 . . ?
O4 C8 H8B 108.9 . . ?
O4 C8 C9 113.3(6) . . ?
H8A C8 H8B 107.7 . . ?
C9 C8 K2 130.9(4) . . ?
C9 C8 H8A 108.9 . . ?
C9 C8 H8B 108.9 . . ?
K1 C9 H9A 77.7 . . ?
K1 C9 H9B 158.4 . . ?
O5 C9 K1 49.3(3) . . ?
O5 C9 C8 107.2(5) . . ?
O5 C9 H9A 110.3 . . ?
O5 C9 H9B 110.3 . . ?
C8 C9 K1 85.6(4) . . ?
C8 C9 H9A 110.3 . . ?
C8 C9 H9B 110.3 . . ?
H9A C9 H9B 108.5 . . ?
K1 C10 H10A 159.4 . . ?
K1 C10 H10B 79.0 . . ?
O5 C10 K1 50.0(3) . . ?
O5 C10 H10A 110.0 . . ?
O5 C10 H10B 110.0 . . ?
O5 C10 C11 108.5(5) . . ?
H10A C10 H10B 108.4 . . ?
C11 C10 K1 84.2(4) . . ?
C11 C10 H10A 110.0 . . ?
C11 C10 H10B 110.0 . . ?
O6 C11 C10 108.3(5) . . ?
O6 C11 H11A 110.0 . . ?
O6 C11 H11B 110.0 . . ?
C10 C11 H11A 110.0 . . ?
C10 C11 H11B 110.0 . . ?
H11A C11 H11B 108.4 . . ?
O6 C12 C1 116.5(6) . . ?
O6 C12 C13 123.7(6) . . ?
C13 C12 C1 119.8(7) . . ?
C12 C13 H13 120.6 . . ?
C12 C13 C14 118.8(7) . . ?
C14 C13 H13 120.6 . . ?
C13 C14 H14 119.5 . . ?
C15 C14 C13 120.9(8) . . ?
C15 C14 H14 119.5 . . ?
C14 C15 H15 120.2 . . ?
C14 C15 C16 119.6(8) . . ?
C16 C15 H15 120.2 . . ?
C1 C16 C15 119.9(8) . . ?
C1 C16 H16 120.0 . . ?
C15 C16 H16 120.0 . . ?
C3B O3B K2 135.4(5) . . ?
C9B O9B K3 142.6(5) . . ?
C12B O12B K3 135.2(5) . . ?
C33 O13 K3 123.1(5) . . ?
C33 O13 C34 117.9(6) . . ?
C34 O13 K3 110.5(4) . . ?
C35 O14 K3 117.2(4) . . ?
C36 O14 K3 115.5(4) . . ?
C36 O14 C35 111.4(5) . . ?
C37 O15 K3 111.5(4) . . ?
C37 O15 C38 112.7(6) . . ?
C38 O15 K3 112.0(4) . . ?
C39 O16 K3 118.1(4) . . ?
C40 O16 K3 118.0(4) . . ?
C40 O16 C39 112.1(6) . . ?
C41 O17 K3 109.7(4) . . ?
C42 O17 K3 110.0(4) . . ?
C42 O17 C41 112.3(6) . . ?
C43 O18 K3 115.1(4) . . ?
C44 O18 K3 119.1(4) . . ?
C44 O18 C43 116.6(6) . . ?
C44 C33 O13 112.5(7) . . ?
C44 C33 C48 121.3(8) . . ?
C48 C33 O13 126.2(8) . . ?
O13 C34 H34A 109.9 . . ?
O13 C34 H34B 109.9 . . ?
O13 C34 C35 109.0(7) . . ?
H34A C34 H34B 108.3 . . ?
C35 C34 H34A 109.9 . . ?
C35 C34 H34B 109.9 . . ?
O14 C35 C34 108.1(6) . . ?
O14 C35 H35A 110.1 . . ?
O14 C35 H35B 110.1 . . ?
C34 C35 H35A 110.1 . . ?
C34 C35 H35B 110.1 . . ?
H35A C35 H35B 108.4 . . ?
O14 C36 H36A 110.0 . . ?
O14 C36 H36B 110.0 . . ?
O14 C36 C37 108.3(6) . . ?
H36A C36 H36B 108.4 . . ?
C37 C36 H36A 110.0 . . ?
C37 C36 H36B 110.0 . . ?
O15 C37 C36 109.4(6) . . ?
O15 C37 H37A 109.8 . . ?
O15 C37 H37B 109.8 . . ?
C36 C37 H37A 109.8 . . ?
C36 C37 H37B 109.8 . . ?
H37A C37 H37B 108.2 . . ?
O15 C38 H38A 109.9 . . ?
O15 C38 H38B 109.9 . . ?
O15 C38 C39 109.0(7) . . ?
H38A C38 H38B 108.3 . . ?
C39 C38 H38A 109.9 . . ?
C39 C38 H38B 109.9 . . ?
O16 C39 C38 108.5(6) . . ?
O16 C39 H39A 110.0 . . ?
O16 C39 H39B 110.0 . . ?
C38 C39 H39A 110.0 . . ?
C38 C39 H39B 110.0 . . ?
H39A C39 H39B 108.4 . . ?
O16 C40 H40A 109.7 . . ?
O16 C40 H40B 109.7 . . ?
O16 C40 C41 109.6(6) . . ?
H40A C40 H40B 108.2 . . ?
C41 C40 H40A 109.7 . . ?
C41 C40 H40B 109.7 . . ?
O17 C41 C40 108.3(6) . . ?
O17 C41 H41A 110.0 . . ?
O17 C41 H41B 110.0 . . ?
C40 C41 H41A 110.0 . . ?
C40 C41 H41B 110.0 . . ?
H41A C41 H41B 108.4 . . ?
O17 C42 H42A 109.9 . . ?
O17 C42 H42B 109.9 . . ?
O17 C42 C43 108.9(6) . . ?
H42A C42 H42B 108.3 . . ?
C43 C42 H42A 109.9 . . ?
C43 C42 H42B 109.9 . . ?
O18 C43 C42 109.1(6) . . ?
O18 C43 H43A 109.9 . . ?
O18 C43 H43B 109.9 . . ?
C42 C43 H43A 109.9 . . ?
C42 C43 H43B 109.9 . . ?
H43A C43 H43B 108.3 . . ?
O18 C44 C45 123.1(8) . . ?
C33 C44 O18 117.7(7) . . ?
C33 C44 C45 119.3(8) . . ?
C44 C45 H45 120.7 . . ?
C46 C45 C44 118.7(9) . . ?
C46 C45 H45 120.7 . . ?
C45 C46 H46 119.2 . . ?
C47 C46 C45 121.5(9) . . ?
C47 C46 H46 119.2 . . ?
C46 C47 H47 120.0 . . ?
C46 C47 C48 120.0(9) . . ?
C48 C47 H47 120.0 . . ?
C33 C48 C47 119.2(9) . . ?
C33 C48 H48 120.4 . . ?
C47 C48 H48 120.4 . . ?
C6B O6B K3 130.0(6) . . ?
O3B C3B Fe1B 178.2(7) . . ?
O2B C2B Fe1B 178.2(6) . . ?
O1B C1B Fe1B 178.7(7) . . ?
Fe1B C0B Fe3B 88.8(3) . . ?
Fe1B C0B Fe2B 177.5(4) . . ?
Fe1B C0B Fe4B 88.8(3) . . ?
Fe3B C0B Fe4B 80.3(3) . . ?
Fe2B C0B Fe3B 89.5(3) . . ?
Fe2B C0B Fe4B 89.1(3) . . ?
O7B C7B Fe3B 175.7(7) . . ?
O8B C8B Fe3B 176.9(6) . . ?
O9B C9B Fe3B 176.6(7) . . ?
O11B C11B Fe4B 174.1(7) . . ?
O5B C5B Fe2B 177.0(8) . . ?
O12B C12B Fe4B 175.8(7) . . ?
O10B C10B Fe4B 176.6(8) . . ?
O6B C6B Fe2B 177.5(8) . . ?
O4B C4B Fe2B 174.9(8) . . ?
Fe3A Fe1A Fe4A 58.17(9) . . ?
C1A Fe1A Fe3A 95.4(10) . . ?
C1A Fe1A Fe4A 147.8(10) . . ?
C1A Fe1A C2A 103.7(17) . . ?
C1A Fe1A C3A 99.0(12) . . ?
C2A Fe1A Fe3A 106.5(9) . . ?
C2A Fe1A Fe4A 101.7(14) . . ?
C3A Fe1A Fe3A 146.4(7) . . ?
C3A Fe1A Fe4A 96.1(7) . . ?
C3A Fe1A C2A 99.3(12) . . ?
C0A Fe1A Fe3A 49.4(4) . . ?
C0A Fe1A Fe4A 47.6(4) . . ?
C0A Fe1A C1A 102.0(10) . . ?
C0A Fe1A C2A 146.4(12) . . ?
C0A Fe1A C3A 97.8(8) . . ?
Fe1A Fe3A Fe2A 83.25(10) . . ?
Fe4A Fe3A Fe1A 61.80(9) . . ?
Fe4A Fe3A Fe2A 59.93(9) . . ?
C0A Fe3A Fe1A 41.5(3) . . ?
C0A Fe3A Fe2A 41.8(3) . . ?
C0A Fe3A Fe4A 49.2(3) . . ?
C8A Fe3A Fe1A 80.5(5) . . ?
C8A Fe3A Fe2A 159.4(5) . . ?
C8A Fe3A Fe4A 100.9(5) . . ?
C8A Fe3A C0A 120.8(6) . . ?
C7A Fe3A Fe1A 103.0(8) . . ?
C7A Fe3A Fe2A 99.6(8) . . ?
C7A Fe3A Fe4A 154.3(9) . . ?
C7A Fe3A C0A 105.3(10) . . ?
C7A Fe3A C8A 96.3(10) . . ?
C9A Fe3A Fe1A 153.6(6) . . ?
C9A Fe3A Fe2A 87.1(5) . . ?
C9A Fe3A Fe4A 92.2(5) . . ?
C9A Fe3A C0A 124.5(6) . . ?
C9A Fe3A C8A 102.1(7) . . ?
C9A Fe3A C7A 102.8(10) . . ?
Fe4A Fe2A Fe3A 58.32(9) . . ?
C0A Fe2A Fe3A 48.4(4) . . ?
C0A Fe2A Fe4A 48.9(4) . . ?
C0A Fe2A C4A 104.2(8) . . ?
C5A Fe2A Fe3A 101.3(13) . . ?
C5A Fe2A Fe4A 108.9(17) . . ?
C5A Fe2A C0A 147.4(15) . . ?
C5A Fe2A C4A 98.8(15) . . ?
C4A Fe2A Fe3A 147.1(7) . . ?
C4A Fe2A Fe4A 90.5(7) . . ?
C6A Fe2A Fe3A 95.3(10) . . ?
C6A Fe2A Fe4A 139.9(11) . . ?
C6A Fe2A C0A 91.0(11) . . ?
C6A Fe2A C5A 105(2) . . ?
C6A Fe2A C4A 104.2(12) . . ?
Fe3A Fe4A Fe1A 60.02(9) . . ?
Fe3A Fe4A Fe2A 61.75(9) . . ?
Fe2A Fe4A Fe1A 83.27(10) . . ?
C0A Fe4A Fe1A 40.6(3) . . ?
C0A Fe4A Fe3A 49.8(3) . . ?
C0A Fe4A Fe2A 42.7(3) . . ?
C12A Fe4A Fe1A 89.9(5) . . ?
C12A Fe4A Fe3A 92.2(6) . . ?
C12A Fe4A Fe2A 153.0(6) . . ?
C12A Fe4A C0A 125.9(6) . . ?
C12A Fe4A C11A 95.6(7) . . ?
C12A Fe4A C10A 102.9(10) . . ?
C11A Fe4A Fe1A 162.2(6) . . ?
C11A Fe4A Fe3A 102.7(5) . . ?
C11A Fe4A Fe2A 84.2(5) . . ?
C11A Fe4A C0A 125.8(6) . . ?
C10A Fe4A Fe1A 94.4(8) . . ?
C10A Fe4A Fe3A 150.5(7) . . ?
C10A Fe4A Fe2A 103.7(9) . . ?
C10A Fe4A C0A 101.5(8) . . ?
C10A Fe4A C11A 100.8(9) . . ?
C3A O3A K1 135(2) . . ?
O1A C1A Fe1A 175(3) . . ?
O2A C2A Fe1A 176(4) . . ?
Fe1A C3A K1 146.4(10) . . ?
O3A C3A K1 32.5(17) . . ?
O3A C3A Fe1A 179(2) . . ?
Fe1A C0A Fe3A 89.2(5) . . ?
Fe1A C0A Fe2A 179.0(8) . . ?
Fe1A C0A Fe4A 91.8(5) . . ?
Fe2A C0A Fe3A 89.8(5) . . ?
Fe2A C0A Fe4A 88.4(5) . . ?
Fe4A C0A Fe3A 80.9(5) . . ?
O8A C8A Fe3A 172.4(17) . . ?
O7A C7A Fe3A 178(2) . . ?
O9A C9A Fe3A 170(2) . . ?
O12A C12A Fe4A 177.3(16) . . ?
O11A C11A Fe4A 175.5(17) . . ?
O10A C10A Fe4A 174.8(19) . . ?
O5A C5A Fe2A 177(4) . . ?
O4A C4A Fe2A 170(3) . . ?
O6A C6A Fe2A 174(3) . . ?
F1D C1D C2D 119.6(6) . . ?
F1D C1D C6D 120.3(6) . . ?
C2D C1D C6D 120.0 . . ?
C1D C2D H2D 120.0 . . ?
C3D C2D C1D 120.0 . . ?
C3D C2D H2D 120.0 . . ?
C2D C3D H3D 120.0 . . ?
C2D C3D C4D 120.0 . . ?
C4D C3D H3D 120.0 . . ?
C3D C4D H4D 120.0 . . ?
C5D C4D C3D 120.0 . . ?
C5D C4D H4D 120.0 . . ?
C4D C5D H5D 120.0 . . ?
C4D C5D C6D 120.0 . . ?
C6D C5D H5D 120.0 . . ?
C1D C6D H6D 120.0 . . ?
C5D C6D C1D 120.0 . . ?
C5D C6D H6D 120.0 . . ?
F1DA C1DA C6DA 111(2) . . ?
F1DA C1DA C2DA 129(2) . . ?
C6DA C1DA C2DA 120.0 . . ?
C1DA C6DA H6DA 120.0 . . ?
C5DA C6DA C1DA 120.0 . . ?
C5DA C6DA H6DA 120.0 . . ?
C6DA C5DA H5DA 120.0 . . ?
C6DA C5DA C4DA 120.0 . . ?
C4DA C5DA H5DA 120.0 . . ?
C5DA C4DA H4DA 120.0 . . ?
C3DA C4DA C5DA 120.0 . . ?
C3DA C4DA H4DA 120.0 . . ?
C4DA C3DA H3DA 120.0 . . ?
C4DA C3DA C2DA 120.0 . . ?
C2DA C3DA H3DA 120.0 . . ?
C1DA C2DA H2DA 120.0 . . ?
C3DA C2DA C1DA 120.0 . . ?
C3DA C2DA H2DA 120.0 . . ?
F1E C1E C2E 119.9(6) . . ?
F1E C1E C6E 120.1(6) . . ?
C2E C1E C6E 120.0 . . ?
C1E C2E H2E 120.0 . . ?
C1E C2E C3E 120.0 . . ?
C3E C2E H2E 120.0 . . ?
C2E C3E H3E 120.0 . . ?
C2E C3E C4E 120.0 . . ?
C4E C3E H3E 120.0 . . ?
C3E C4E H4E 120.0 . . ?
C5E C4E C3E 120.0 . . ?
C5E C4E H4E 120.0 . . ?
C4E C5E H5E 120.0 . . ?
C4E C5E C6E 120.0 . . ?
C6E C5E H5E 120.0 . . ?
C1E C6E H6E 120.0 . . ?
C5E C6E C1E 120.0 . . ?
C5E C6E H6E 120.0 . . ?
F1EA C1EA C6EA 118(2) . . ?
F1EA C1EA C2EA 122(2) . . ?
C6EA C1EA C2EA 120.0 . . ?
C1EA C6EA H6EA 120.0 . . ?
C5EA C6EA C1EA 120.0 . . ?
C5EA C6EA H6EA 120.0 . . ?
C6EA C5EA H5EA 120.0 . . ?
C6EA C5EA C4EA 120.0 . . ?
C4EA C5EA H5EA 120.0 . . ?
C5EA C4EA H4EA 120.0 . . ?
C3EA C4EA C5EA 120.0 . . ?
C3EA C4EA H4EA 120.0 . . ?
C4EA C3EA H3EA 120.0 . . ?
C2EA C3EA C4EA 120.0 . . ?
C2EA C3EA H3EA 120.0 . . ?
C1EA C2EA H2EA 120.0 . . ?
C3EA C2EA C1EA 120.0 . . ?
C3EA C2EA H2EA 120.0 . . ?
F1F C1F C2F 120.3(6) . . ?
F1F C1F C6F 119.5(6) . . ?
C2F C1F C6F 120.0 . . ?
C1F C2F H2F 120.0 . . ?
C3F C2F C1F 120.0 . . ?
C3F C2F H2F 120.0 . . ?
C2F C3F H3F 120.0 . . ?
C2F C3F C4F 120.0 . . ?
C4F C3F H3F 120.0 . . ?
C3F C4F H4F 120.0 . . ?
C3F C4F C5F 120.0 . . ?
C5F C4F H4F 120.0 . . ?
C4F C5F H5F 120.0 . . ?
C4F C5F C6F 120.0 . . ?
C6F C5F H5F 120.0 . . ?
C1F C6F H6F 120.0 . . ?
C5F C6F C1F 120.0 . . ?
C5F C6F H6F 120.0 . . ?
F1FA C1FA C2FA 122.3(14) . . ?
F1FA C1FA C6FA 116.7(14) . . ?
C2FA C1FA C6FA 120.0 . . ?
C1FA C2FA H2FA 120.0 . . ?
C3FA C2FA C1FA 120.0 . . ?
C3FA C2FA H2FA 120.0 . . ?
C2FA C3FA H3FA 120.0 . . ?
C2FA C3FA C4FA 120.0 . . ?
C4FA C3FA H3FA 120.0 . . ?
C3FA C4FA H4FA 120.0 . . ?
C5FA C4FA C3FA 120.0 . . ?
C5FA C4FA H4FA 120.0 . . ?
C4FA C5FA H5FA 120.0 . . ?
C6FA C5FA C4FA 120.0 . . ?
C6FA C5FA H5FA 120.0 . . ?
C1FA C6FA H6FA 120.0 . . ?
C5FA C6FA C1FA 120.0 . . ?
C5FA C6FA H6FA 120.0 . . ?

loop_
_geom_bond_atom_site_label_1
_geom_bond_atom_site_label_2
_geom_bond_distance
_geom_bond_site_symmetry_2
_geom_bond_publ_flag
Fe1B Fe3B 2.6198(15) . ?
Fe1B Fe4B 2.6337(16) . ?
Fe1B C3B 1.749(7) . ?
Fe1B C2B 1.799(7) . ?
Fe1B C1B 1.746(7) . ?
Fe1B C0B 1.784(7) . ?
Fe3B Fe2B 2.6437(17) . ?
Fe3B Fe4B 2.5352(16) . ?
Fe3B C0B 1.956(7) . ?
Fe3B C7B 1.755(8) . ?
Fe3B C8B 1.751(7) . ?
Fe3B C9B 1.747(7) . ?
Fe2B Fe4B 2.6468(18) . ?
Fe2B C0B 1.796(7) . ?
Fe2B C5B 1.759(8) . ?
Fe2B C6B 1.776(8) . ?
Fe2B C4B 1.728(9) . ?
Fe4B C0B 1.974(7) . ?
Fe4B C11B 1.769(8) . ?
Fe4B C12B 1.752(7) . ?
Fe4B C10B 1.777(7) . ?
K2 O7 2.726(4) . ?
K2 O8 2.742(5) . ?
K2 O9 2.893(5) . ?
K2 O10 2.696(4) . ?
K2 O11 2.760(5) . ?
K2 O12 2.748(5) . ?
K2 C19 3.444(7) . ?
K2 C20 3.441(7) . ?
K2 C26 3.520(7) . ?
K2 O4 2.776(4) . ?
K2 C8 3.471(7) . ?
K2 O3B 2.731(5) . ?
K1 O9 2.760(4) . ?
K1 O1 2.740(5) . ?
K1 O2 2.745(5) . ?
K1 O3 2.675(5) . ?
K1 O4 2.943(5) . ?
K1 C4 3.534(7) . ?
K1 O5 2.779(5) . ?
K1 O6 2.751(4) . ?
K1 C9 3.494(7) . ?
K1 C10 3.475(7) . ?
K1 O3A 2.62(2) . ?
K1 C3A 3.45(2) . ?
K3 O9B 2.922(5) . ?
K3 O12B 3.143(6) . ?
K3 O13 2.867(6) . ?
K3 O14 2.815(5) . ?
K3 O15 2.802(5) . ?
K3 O16 2.789(5) . ?
K3 O17 2.802(5) . ?
K3 O18 2.965(5) . ?
K3 O6B 2.941(6) . ?
O7 C17 1.377(7) . ?
O7 C18 1.444(7) . ?
O8 C19 1.427(7) . ?
O8 C20 1.434(7) . ?
O9 C21 1.449(7) . ?
O9 C22 1.443(7) . ?
O10 C23 1.420(8) . ?
O10 C24 1.431(8) . ?
O11 C25 1.438(7) . ?
O11 C26 1.415(7) . ?
O12 C27 1.439(7) . ?
O12 C28 1.393(7) . ?
C17 C28 1.398(9) . ?
C17 C32 1.381(9) . ?
C18 H18A 0.9900 . ?
C18 H18B 0.9900 . ?
C18 C19 1.500(8) . ?
C19 H19A 0.9900 . ?
C19 H19B 0.9900 . ?
C20 H20A 0.9900 . ?
C20 H20B 0.9900 . ?
C20 C21 1.479(8) . ?
C21 H21A 0.9900 . ?
C21 H21B 0.9900 . ?
C22 H22A 0.9900 . ?
C22 H22B 0.9900 . ?
C22 C23 1.497(10) . ?
C23 H23A 0.9900 . ?
C23 H23B 0.9900 . ?
C24 H24A 0.9900 . ?
C24 H24B 0.9900 . ?
C24 C25 1.477(9) . ?
C25 H25A 0.9900 . ?
C25 H25B 0.9900 . ?
C26 H26A 0.9900 . ?
C26 H26B 0.9900 . ?
C26 C27 1.503(9) . ?
C27 H27A 0.9900 . ?
C27 H27B 0.9900 . ?
C28 C29 1.396(9) . ?
C29 H29 0.9500 . ?
C29 C30 1.394(9) . ?
C30 H30 0.9500 . ?
C30 C31 1.384(9) . ?
C31 H31 0.9500 . ?
C31 C32 1.398(9) . ?
C32 H32 0.9500 . ?
O1 C1 1.394(8) . ?
O1 C2 1.446(8) . ?
C1 C12 1.406(10) . ?
C1 C16 1.360(10) . ?
O2 C3 1.441(8) . ?
O2 C4 1.435(8) . ?
C2 H2A 0.9900 . ?
C2 H2B 0.9900 . ?
C2 C3 1.504(10) . ?
O3 C5 1.431(8) . ?
O3 C6 1.398(8) . ?
C3 H3A 0.9900 . ?
C3 H3B 0.9900 . ?
O4 C7 1.439(7) . ?
O4 C8 1.428(8) . ?
C4 H4A 0.9900 . ?
C4 H4B 0.9900 . ?
C4 C5 1.491(10) . ?
O5 C9 1.439(8) . ?
O5 C10 1.435(7) . ?
C5 H5A 0.9900 . ?
C5 H5B 0.9900 . ?
O6 C11 1.445(7) . ?
O6 C12 1.366(8) . ?
C6 H6A 0.9900 . ?
C6 H6B 0.9900 . ?
C6 C7 1.491(10) . ?
C7 H7A 0.9900 . ?
C7 H7B 0.9900 . ?
C8 H8A 0.9900 . ?
C8 H8B 0.9900 . ?
C8 C9 1.489(9) . ?
C9 H9A 0.9900 . ?
C9 H9B 0.9900 . ?
C10 H10A 0.9900 . ?
C10 H10B 0.9900 . ?
C10 C11 1.494(9) . ?
C11 H11A 0.9900 . ?
C11 H11B 0.9900 . ?
C12 C13 1.379(9) . ?
C13 H13 0.9500 . ?
C13 C14 1.415(10) . ?
C14 H14 0.9500 . ?
C14 C15 1.370(12) . ?
C15 H15 0.9500 . ?
C15 C16 1.404(11) . ?
C16 H16 0.9500 . ?
O3B C3B 1.160(8) . ?
O2B C2B 1.152(8) . ?
O11B C11B 1.171(8) . ?
O9B C9B 1.182(8) . ?
O7B C7B 1.169(8) . ?
O1B C1B 1.164(8) . ?
O12B C12B 1.194(8) . ?
O13 C33 1.404(9) . ?
O13 C34 1.462(9) . ?
O14 C35 1.428(9) . ?
O14 C36 1.424(8) . ?
O15 C37 1.409(9) . ?
O15 C38 1.415(8) . ?
O16 C39 1.430(8) . ?
O16 C40 1.426(8) . ?
O17 C41 1.423(8) . ?
O17 C42 1.412(8) . ?
O18 C43 1.428(8) . ?
O18 C44 1.393(9) . ?
C33 C44 1.378(11) . ?
C33 C48 1.380(11) . ?
C34 H34A 0.9900 . ?
C34 H34B 0.9900 . ?
C34 C35 1.469(10) . ?
C35 H35A 0.9900 . ?
C35 H35B 0.9900 . ?
C36 H36A 0.9900 . ?
C36 H36B 0.9900 . ?
C36 C37 1.496(10) . ?
C37 H37A 0.9900 . ?
C37 H37B 0.9900 . ?
C38 H38A 0.9900 . ?
C38 H38B 0.9900 . ?
C38 C39 1.489(10) . ?
C39 H39A 0.9900 . ?
C39 H39B 0.9900 . ?
C40 H40A 0.9900 . ?
C40 H40B 0.9900 . ?
C40 C41 1.500(10) . ?
C41 H41A 0.9900 . ?
C41 H41B 0.9900 . ?
C42 H42A 0.9900 . ?
C42 H42B 0.9900 . ?
C42 C43 1.496(10) . ?
C43 H43A 0.9900 . ?
C43 H43B 0.9900 . ?
C44 C45 1.397(10) . ?
C45 H45 0.9500 . ?
C45 C46 1.394(11) . ?
C46 H46 0.9500 . ?
C46 C47 1.354(12) . ?
C47 H47 0.9500 . ?
C47 C48 1.392(12) . ?
C48 H48 0.9500 . ?
O10B C10B 1.162(8) . ?
O8B C8B 1.191(8) . ?
O5B C5B 1.159(9) . ?
O6B C6B 1.179(9) . ?
O4B C4B 1.202(9) . ?
Fe1A Fe3A 2.617(3) . ?
Fe1A Fe4A 2.663(3) . ?
Fe1A C1A 1.77(2) . ?
Fe1A C2A 1.85(4) . ?
Fe1A C3A 1.81(2) . ?
Fe1A C0A 1.733(11) . ?
Fe3A Fe2A 2.657(3) . ?
Fe3A Fe4A 2.567(3) . ?
Fe3A C0A 1.987(12) . ?
Fe3A C8A 1.762(16) . ?
Fe3A C7A 1.74(2) . ?
Fe3A C9A 1.725(14) . ?
Fe2A Fe4A 2.611(3) . ?
Fe2A C0A 1.771(12) . ?
Fe2A C5A 1.760(8) . ?
Fe2A C4A 1.811(19) . ?
Fe2A C6A 1.758(8) . ?
Fe4A C0A 1.969(12) . ?
Fe4A C12A 1.728(17) . ?
Fe4A C11A 1.758(15) . ?
Fe4A C10A 1.74(3) . ?
O1A C1A 1.17(3) . ?
O2A C2A 1.11(5) . ?
O12A C12A 1.23(2) . ?
O9A C9A 1.18(3) . ?
O8A C8A 1.27(3) . ?
O3A C3A 1.06(3) . ?
O11A C11A 1.17(2) . ?
O10A C10A 1.21(3) . ?
O7A C7A 1.16(2) . ?
O5A C5A 1.160(8) . ?
O4A C4A 1.09(3) . ?
C6A O6A 1.150(8) . ?
F1D C1D 1.324(6) . ?
C1D C2D 1.3900 . ?
C1D C6D 1.3900 . ?
C2D H2D 0.9500 . ?
C2D C3D 1.3900 . ?
C3D H3D 0.9500 . ?
C3D C4D 1.3900 . ?
C4D H4D 0.9500 . ?
C4D C5D 1.3900 . ?
C5D H5D 0.9500 . ?
C5D C6D 1.3900 . ?
C6D H6D 0.9500 . ?
F1DA C1DA 1.34(2) . ?
C1DA C6DA 1.3900 . ?
C1DA C2DA 1.3900 . ?
C6DA H6DA 0.9500 . ?
C6DA C5DA 1.3900 . ?
C5DA H5DA 0.9500 . ?
C5DA C4DA 1.3900 . ?
C4DA H4DA 0.9500 . ?
C4DA C3DA 1.3900 . ?
C3DA H3DA 0.9500 . ?
C3DA C2DA 1.3900 . ?
C2DA H2DA 0.9500 . ?
F1E C1E 1.312(6) . ?
C1E C2E 1.3900 . ?
C1E C6E 1.3900 . ?
C2E H2E 0.9500 . ?
C2E C3E 1.3900 . ?
C3E H3E 0.9500 . ?
C3E C4E 1.3900 . ?
C4E H4E 0.9500 . ?
C4E C5E 1.3900 . ?
C5E H5E 0.9500 . ?
C5E C6E 1.3900 . ?
C6E H6E 0.9500 . ?
F1EA C1EA 1.38(3) . ?
C1EA C6EA 1.3900 . ?
C1EA C2EA 1.3900 . ?
C6EA H6EA 0.9500 . ?
C6EA C5EA 1.3900 . ?
C5EA H5EA 0.9500 . ?
C5EA C4EA 1.3900 . ?
C4EA H4EA 0.9500 . ?
C4EA C3EA 1.3900 . ?
C3EA H3EA 0.9500 . ?
C3EA C2EA 1.3900 . ?
C2EA H2EA 0.9500 . ?
F1F C1F 1.307(6) . ?
C1F C2F 1.3900 . ?
C1F C6F 1.3900 . ?
C2F H2F 0.9500 . ?
C2F C3F 1.3900 . ?
C3F H3F 0.9500 . ?
C3F C4F 1.3900 . ?
C4F H4F 0.9500 . ?
C4F C5F 1.3900 . ?
C5F H5F 0.9500 . ?
C5F C6F 1.3900 . ?
C6F H6F 0.9500 . ?
F1FA C1FA 1.34(2) . ?
C1FA C2FA 1.3900 . ?
C1FA C6FA 1.3900 . ?
C2FA H2FA 0.9500 . ?
C2FA C3FA 1.3900 . ?
C3FA H3FA 0.9500 . ?
C3FA C4FA 1.3900 . ?
C4FA H4FA 0.9500 . ?
C4FA C5FA 1.3900 . ?
C5FA H5FA 0.9500 . ?
C5FA C6FA 1.3900 . ?
C6FA H6FA 0.9500 . ?

loop_
_geom_torsion_atom_site_label_1
_geom_torsion_atom_site_label_2
_geom_torsion_atom_site_label_3
_geom_torsion_atom_site_label_4
_geom_torsion
_geom_torsion_site_symmetry_1
_geom_torsion_site_symmetry_2
_geom_torsion_site_symmetry_3
_geom_torsion_site_symmetry_4
_geom_torsion_publ_flag
Fe3B Fe1B C0B Fe4B -80.4(2) . . . . ?
Fe3B Fe2B C0B Fe4B 80.3(2) . . . . ?
Fe4B Fe1B C0B Fe3B 80.4(2) . . . . ?
Fe4B Fe2B C0B Fe3B -80.3(2) . . . . ?
K2 O7 C17 C28 -39.1(6) . . . . ?
K2 O7 C17 C32 139.6(5) . . . . ?
K2 O7 C18 C19 31.1(6) . . . . ?
K2 O8 C19 C18 67.4(5) . . . . ?
K2 O8 C20 C21 -67.9(5) . . . . ?
K2 O9 C21 C20 -27.8(6) . . . . ?
K2 O9 C22 C23 -54.1(6) . . . . ?
K2 O10 C23 C22 -44.1(7) . . . . ?
K2 O10 C24 C25 50.0(6) . . . . ?
K2 O11 C25 C24 49.4(6) . . . . ?
K2 O11 C26 C27 -60.7(6) . . . . ?
K2 O12 C27 C26 -37.4(6) . . . . ?
K2 O12 C28 C17 38.1(7) . . . . ?
K2 O12 C28 C29 -141.0(6) . . . . ?
K2 C20 C21 O9 21.6(5) . . . . ?
K2 C26 C27 O12 25.0(4) . . . . ?
K2 O4 C7 C6 -49.0(7) . . . . ?
K2 O4 C8 C9 124.7(5) . . . . ?
K2 C8 C9 K1 32.9(5) . . . . ?
K2 C8 C9 O5 -12.0(8) . . . . ?
K1 O9 C21 C20 -125.6(4) . . . . ?
K1 O9 C22 C23 47.2(7) . . . . ?
K1 O1 C1 C12 -33.8(7) . . . . ?
K1 O1 C1 C16 145.8(7) . . . . ?
K1 O1 C2 C3 40.0(7) . . . . ?
K1 O2 C3 C2 55.4(6) . . . . ?
K1 O2 C4 C5 -51.8(6) . . . . ?
K1 O3 C5 C4 -44.0(6) . . . . ?
K1 O3 C6 C7 45.1(7) . . . . ?
K1 O4 C7 C6 52.4(6) . . . . ?
K1 O4 C8 K2 -94.5(3) . . . . ?
K1 O4 C8 C9 30.2(6) . . . . ?
K1 C4 C5 O3 28.7(4) . . . . ?
K1 O5 C9 C8 68.1(6) . . . . ?
K1 O5 C10 C11 -65.2(5) . . . . ?
K1 O6 C11 C10 -31.2(7) . . . . ?
K1 O6 C12 C1 33.5(7) . . . . ?
K1 O6 C12 C13 -148.8(6) . . . . ?
K1 C10 C11 O6 21.6(5) . . . . ?
K3 O13 C33 C44 -37.3(9) . . . . ?
K3 O13 C33 C48 145.2(7) . . . . ?
K3 O13 C34 C35 -56.2(7) . . . . ?
K3 O14 C35 C34 -44.5(8) . . . . ?
K3 O14 C36 C37 41.9(7) . . . . ?
K3 O15 C37 C36 57.1(7) . . . . ?
K3 O15 C38 C39 -58.3(7) . . . . ?
K3 O16 C39 C38 -36.8(8) . . . . ?
K3 O16 C40 C41 30.8(8) . . . . ?
K3 O17 C41 C40 62.1(6) . . . . ?
K3 O17 C42 C43 -69.0(6) . . . . ?
K3 O18 C43 C42 -27.6(7) . . . . ?
K3 O18 C44 C33 25.8(9) . . . . ?
K3 O18 C44 C45 -153.9(6) . . . . ?
O7 C17 C28 O12 0.0(8) . . . . ?
O7 C17 C28 C29 179.2(6) . . . . ?
O7 C17 C32 C31 -179.1(6) . . . . ?
O7 C18 C19 K2 -21.2(4) . . . . ?
O7 C18 C19 O8 -66.1(6) . . . . ?
O8 C20 C21 O9 66.7(7) . . . . ?
O9 C22 C23 O10 67.1(7) . . . . ?
O10 C24 C25 O11 -66.6(7) . . . . ?
O11 C26 C27 O12 65.1(7) . . . . ?
O12 C28 C29 C30 178.5(6) . . . . ?
C17 O7 C18 C19 177.1(5) . . . . ?
C17 C28 C29 C30 -0.6(10) . . . . ?
C18 O7 C17 C28 174.1(5) . . . . ?
C18 O7 C17 C32 -7.2(9) . . . . ?
C19 O8 C20 K2 -117.2(5) . . . . ?
C19 O8 C20 C21 174.8(5) . . . . ?
C20 O8 C19 K2 117.0(5) . . . . ?
C20 O8 C19 C18 -175.6(5) . . . . ?
C21 O9 C22 C23 -177.0(5) . . . . ?
C22 O9 C21 C20 93.9(6) . . . . ?
C23 O10 C24 C25 -169.3(5) . . . . ?
C24 O10 C23 C22 176.5(5) . . . . ?
C25 O11 C26 K2 -126.4(5) . . . . ?
C25 O11 C26 C27 172.9(5) . . . . ?
C26 O11 C25 C24 175.2(6) . . . . ?
C27 O12 C28 C17 -177.8(5) . . . . ?
C27 O12 C28 C29 3.0(9) . . . . ?
C28 O12 C27 C26 180.0(5) . . . . ?
C28 C17 C32 C31 -0.6(10) . . . . ?
C28 C29 C30 C31 0.9(11) . . . . ?
C29 C30 C31 C32 -1.0(11) . . . . ?
C30 C31 C32 C17 0.9(10) . . . . ?
C32 C17 C28 O12 -178.7(6) . . . . ?
C32 C17 C28 C29 0.5(10) . . . . ?
O1 C1 C12 O6 0.0(9) . . . . ?
O1 C1 C12 C13 -177.8(6) . . . . ?
O1 C1 C16 C15 177.6(7) . . . . ?
O1 C2 C3 O2 -62.7(7) . . . . ?
C1 O1 C2 C3 -170.7(6) . . . . ?
C1 C12 C13 C14 -1.8(11) . . . . ?
O2 C4 C5 O3 64.1(7) . . . . ?
C2 O1 C1 C12 176.9(6) . . . . ?
C2 O1 C1 C16 -3.4(10) . . . . ?
O3 C6 C7 O4 -67.1(7) . . . . ?
C3 O2 C4 K1 -126.6(6) . . . . ?
C3 O2 C4 C5 -178.3(6) . . . . ?
O4 C8 C9 K1 -23.5(5) . . . . ?
O4 C8 C9 O5 -68.3(7) . . . . ?
C4 O2 C3 C2 -178.5(6) . . . . ?
O5 C10 C11 O6 65.9(7) . . . . ?
C5 O3 C6 C7 -172.2(5) . . . . ?
O6 C12 C13 C14 -179.4(6) . . . . ?
C6 O3 C5 C4 171.9(6) . . . . ?
C7 O4 C8 K2 145.8(6) . . . . ?
C7 O4 C8 C9 -89.5(7) . . . . ?
C8 O4 C7 C6 174.0(5) . . . . ?
C9 O5 C10 K1 -117.7(5) . . . . ?
C9 O5 C10 C11 177.1(6) . . . . ?
C10 O5 C9 K1 117.2(5) . . . . ?
C10 O5 C9 C8 -174.6(5) . . . . ?
C11 O6 C12 C1 -176.7(6) . . . . ?
C11 O6 C12 C13 1.0(10) . . . . ?
C12 C1 C16 C15 -2.8(12) . . . . ?
C12 O6 C11 C10 178.8(6) . . . . ?
C12 C13 C14 C15 1.4(12) . . . . ?
C13 C14 C15 C16 -1.7(13) . . . . ?
C14 C15 C16 C1 2.4(13) . . . . ?
C16 C1 C12 O6 -179.7(7) . . . . ?
C16 C1 C12 C13 2.5(11) . . . . ?
O13 C33 C44 O18 5.3(11) . . . . ?
O13 C33 C44 C45 -175.0(7) . . . . ?
O13 C33 C48 C47 176.7(8) . . . . ?
O13 C34 C35 O14 67.6(8) . . . . ?
O14 C36 C37 O15 -67.0(8) . . . . ?
O15 C38 C39 O16 63.2(8) . . . . ?
O16 C40 C41 O17 -62.5(8) . . . . ?
O17 C42 C43 O18 64.6(8) . . . . ?
O18 C44 C45 C46 177.6(7) . . . . ?
C33 O13 C34 C35 92.9(8) . . . . ?
C33 C44 C45 C46 -2.1(13) . . . . ?
C34 O13 C33 C44 177.8(7) . . . . ?
C34 O13 C33 C48 0.2(13) . . . . ?
C35 O14 C36 C37 178.8(6) . . . . ?
C36 O14 C35 C34 179.5(6) . . . . ?
C37 O15 C38 C39 174.9(6) . . . . ?
C38 O15 C37 C36 -176.0(6) . . . . ?
C39 O16 C40 C41 173.1(6) . . . . ?
C40 O16 C39 C38 -179.1(7) . . . . ?
C41 O17 C42 C43 168.5(6) . . . . ?
C42 O17 C41 C40 -175.2(6) . . . . ?
C43 O18 C44 C33 170.9(7) . . . . ?
C43 O18 C44 C45 -8.8(11) . . . . ?
C44 O18 C43 C42 -174.2(6) . . . . ?
C44 C33 C48 C47 -0.6(14) . . . . ?
C44 C45 C46 C47 -0.6(14) . . . . ?
C45 C46 C47 C48 2.7(16) . . . . ?
C46 C47 C48 C33 -2.0(15) . . . . ?
C48 C33 C44 O18 -177.0(7) . . . . ?
C48 C33 C44 C45 2.7(13) . . . . ?
C3B Fe1B C0B Fe3B -83.2(3) . . . . ?
C3B Fe1B C0B Fe4B -163.5(3) . . . . ?
C2B Fe1B C0B Fe3B 52.4(6) . . . . ?
C2B Fe1B C0B Fe4B -27.9(7) . . . . ?
C1B Fe1B C0B Fe3B 173.5(3) . . . . ?
C1B Fe1B C0B Fe4B 93.2(3) . . . . ?
C5B Fe2B C0B Fe3B 83.4(4) . . . . ?
C5B Fe2B C0B Fe4B 163.8(3) . . . . ?
C6B Fe2B C0B Fe3B -51.4(7) . . . . ?
C6B Fe2B C0B Fe4B 29.0(7) . . . . ?
C4B Fe2B C0B Fe3B -177.1(4) . . . . ?
C4B Fe2B C0B Fe4B -96.8(4) . . . . ?
Fe3A Fe1A C3A K1 102.4(19) . . . . ?
Fe3A Fe1A C0A Fe4A -80.9(5) . . . . ?
Fe3A Fe2A C0A Fe4A 80.9(5) . . . . ?
Fe4A Fe1A C3A K1 139.5(17) . . . . ?
Fe4A Fe1A C0A Fe3A 80.9(5) . . . . ?
Fe4A Fe2A C0A Fe3A -80.9(5) . . . . ?
C1A Fe1A C3A K1 -12(2) . . . . ?
C1A Fe1A C0A Fe3A -86.9(10) . . . . ?
C1A Fe1A C0A Fe4A -167.8(10) . . . . ?
C2A Fe1A C3A K1 -118(2) . . . . ?
C2A Fe1A C0A Fe3A 52(3) . . . . ?
C2A Fe1A C0A Fe4A -29(3) . . . . ?
C3A Fe1A C0A Fe3A 172.1(8) . . . . ?
C3A Fe1A C0A Fe4A 91.2(8) . . . . ?
C0A Fe1A C3A K1 91.5(18) . . . . ?
C5A Fe2A C0A Fe3A -25(3) . . . . ?
C5A Fe2A C0A Fe4A 56(3) . . . . ?
C4A Fe2A C0A Fe3A -158.9(8) . . . . ?
C4A Fe2A C0A Fe4A -78.0(8) . . . . ?
C6A Fe2A C0A Fe3A 96.2(10) . . . . ?
C6A Fe2A C0A Fe4A 177.1(10) . . . . ?
F1D C1D C2D C3D -176.0(18) . . . . ?
F1D C1D C6D C5D 176.0(18) . . . . ?
C1D C2D C3D C4D 0.0 . . . . ?
C2D C1D C6D C5D 0.0 . . . . ?
C2D C3D C4D C5D 0.0 . . . . ?
C3D C4D C5D C6D 0.0 . . . . ?
C4D C5D C6D C1D 0.0 . . . . ?
C6D C1D C2D C3D 0.0 . . . . ?
F1DA C1DA C6DA C5DA -178(3) . . . . ?
F1DA C1DA C2DA C3DA 177(3) . . . . ?
C1DA C6DA C5DA C4DA 0.0 . . . . ?
C6DA C1DA C2DA C3DA 0.0 . . . . ?
C6DA C5DA C4DA C3DA 0.0 . . . . ?
C5DA C4DA C3DA C2DA 0.0 . . . . ?
C4DA C3DA C2DA C1DA 0.0 . . . . ?
C2DA C1DA C6DA C5DA 0.0 . . . . ?
F1E C1E C2E C3E 180(2) . . . . ?
F1E C1E C6E C5E -180(2) . . . . ?
C1E C2E C3E C4E 0.0 . . . . ?
C2E C1E C6E C5E 0.0 . . . . ?
C2E C3E C4E C5E 0.0 . . . . ?
C3E C4E C5E C6E 0.0 . . . . ?
C4E C5E C6E C1E 0.0 . . . . ?
C6E C1E C2E C3E 0.0 . . . . ?
F1EA C1EA C6EA C5EA 175(3) . . . . ?
F1EA C1EA C2EA C3EA -175(3) . . . . ?
C1EA C6EA C5EA C4EA 0.0 . . . . ?
C6EA C1EA C2EA C3EA 0.0 . . . . ?
C6EA C5EA C4EA C3EA 0.0 . . . . ?
C5EA C4EA C3EA C2EA 0.0 . . . . ?
C4EA C3EA C2EA C1EA 0.0 . . . . ?
C2EA C1EA C6EA C5EA 0.0 . . . . ?
F1F C1F C2F C3F 174.7(13) . . . . ?
F1F C1F C6F C5F -174.7(13) . . . . ?
C1F C2F C3F C4F 0.0 . . . . ?
C2F C1F C6F C5F 0.0 . . . . ?
C2F C3F C4F C5F 0.0 . . . . ?
C3F C4F C5F C6F 0.0 . . . . ?
C4F C5F C6F C1F 0.0 . . . . ?
C6F C1F C2F C3F 0.0 . . . . ?
F1FA C1FA C2FA C3FA 168.4(17) . . . . ?
F1FA C1FA C6FA C5FA -169.0(16) . . . . ?
C1FA C2FA C3FA C4FA 0.0 . . . . ?
C2FA C1FA C6FA C5FA 0.0 . . . . ?
C2FA C3FA C4FA C5FA 0.0 . . . . ?
C3FA C4FA C5FA C6FA 0.0 . . . . ?
C4FA C5FA C6FA C1FA 0.0 . . . . ?
C6FA C1FA C2FA C3FA 0.0 . . . . ?
